data_1571079
loop_
_publ_author_name
'Liu, Shihua'
'Li, Yinwu'
'Lin, Jieli'
'Ke, Zhuofeng'
'Gr&#xfc;tzmacher, Hansj&#xf6;rg'
'Su, Cheng-Yong'
'Li, Zhongshu'

_publ_section_title
;
 Sequential radical and cationic reactivity at separated sites within one
 molecule in solution.
;
_journal_issue 14
_journal_name_full 'Chemical science'
_journal_page_first 5376
_journal_page_last 5384
_journal_paper_doi 10.1039/d4sc00201f
_journal_volume 15
_journal_year 2024
_chemical_formula_moiety '2(C64 H86 N4 O4 P2), 2(C32 H12 B F24), 0.5(C6 H14)'
_chemical_formula_sum 'C195 H203 B2 F48 N8 O8 P4'
_chemical_formula_weight 3844.14
_space_group_crystal_system triclinic
_space_group_IT_number 2
_space_group_name_Hall '-P 1'
_space_group_name_H-M_alt 'P -1'
_atom_sites_solution_hydrogens geom
_atom_sites_solution_primary dual
_audit_creation_date 2022-10-25
_audit_creation_method
;
Olex2 1.5
(compiled 2021.12.09 svn.r5202d8cf for OlexSys, GUI svn.r6439)
;
_audit_update_record
;
2022-10-25 deposited with the CCDC.	2024-03-01 downloaded from the CCDC.
;
_cell_angle_alpha 72.2590(10)
_cell_angle_beta 77.1930(10)
_cell_angle_gamma 89.9430(10)
_cell_formula_units_Z 1
_cell_length_a 14.7749(2)
_cell_length_b 16.5982(2)
_cell_length_c 20.9941(2)
_cell_measurement_reflns_used 28614
_cell_measurement_temperature 103(5)
_cell_measurement_theta_max 74.0130
_cell_measurement_theta_min 2.8110
_cell_volume 4769.40(10)
_computing_cell_refinement 'CrysAlisPro 1.171.39.28b (Rigaku OD, 2015)'
_computing_data_collection 'CrysAlisPro 1.171.39.28b (Rigaku OD, 2015)'
_computing_data_reduction 'CrysAlisPro 1.171.39.28b (Rigaku OD, 2015)'
_computing_molecular_graphics 'Olex2 1.5 (Dolomanov et al., 2009)'
_computing_publication_material 'Olex2 1.5 (Dolomanov et al., 2009)'
_computing_structure_refinement 'SHELXL 2014/7 (Sheldrick, 2015)'
_computing_structure_solution 'SHELXT 2014/5 (Sheldrick, 2014)'
_diffrn_ambient_environment N~2~
_diffrn_ambient_temperature 103(5)
_diffrn_detector 'CCD plate'
_diffrn_measured_fraction_theta_full 0.995
_diffrn_measured_fraction_theta_max 0.963
_diffrn_measurement_details
;
List of Runs (angles in degrees, time in seconds):

  # Type    Start    End  Width  t~exp~   \w     \q     \k     \f   Frames
#--------------------------------------------------------------------------
  1  \w    -17.00  24.00   0.50    1.36    --    0.00  38.00  60.00   82
  2  \w     50.00  88.00   0.50    1.36    --    0.00  38.00 -30.00   76
  3  \w     -8.00  19.00   0.50    1.36    --    0.00  77.00 -90.00   54
  4  \w     42.00  88.00   0.50    1.36    --    0.00  38.00  60.00   92
  5  \w     36.00  88.00   0.50    1.36    --    0.00  77.00  60.00  104
  6  \w    -18.00  31.00   0.50    1.36    --    0.00  77.00  60.00   98
  7  \w    -67.00 -27.00   0.50    1.36    --    0.00 -38.00  60.00   80
  8  \w     33.00  80.00   0.50    1.36    --    0.00  77.00 -90.00   94
  9  \w    -86.00 -59.00   0.50    1.36    --    0.00 -38.00   0.00   54
 10  \w    -17.00  16.00   0.50    1.36    --    0.00 -38.00   0.00   66
 11  \w    -16.00  28.00   0.50    1.36    --    0.00  38.00 -30.00   88
 12  \w     40.00  66.00   0.50    1.36    --    0.00  38.00 150.00   52
 13  \w     29.00  68.00   0.50    5.45    --   95.20 -30.00  30.00   78
 14  \w     68.00 126.00   0.50    5.45    --   95.20 -82.00 -30.00  116
 15  \w     92.00 180.00   0.50    5.45    --   95.20  15.00   0.00  176
 16  \w     74.00 104.00   0.50    5.45    --   95.20 -82.00-150.00   60
 17  \w      7.00  96.00   0.50    5.45    --   95.20 -61.00 120.00  178
 18  \w     21.00 111.00   0.50    5.45    --   95.20 -30.00-120.00  180
 19  \w     90.00 175.00   0.50    5.45    --   95.20  30.00-120.00  170
 20  \w     14.00 118.00   0.50    5.45    --   95.20 -61.00 -90.00  208
 21  \w     92.00 117.00   0.50    5.45    --   95.20 -82.00  30.00   50
 22  \w     26.00  85.00   0.50    5.45    --   95.20 -82.00  30.00  118
 23  \w     68.00 113.00   0.50    5.45    --   95.20 -82.00 -90.00   90
 24  \w     12.00  37.00   0.50    5.45    --   95.20 -82.00 -90.00   50
 25  \w     14.00  51.00   0.50    5.45    --   95.20 -82.00  60.00   74
 26  \w     99.00 125.00   0.50    5.45    --   95.20 -82.00  60.00   52
 27  \w      7.00 107.00   0.50    5.45    --   95.20 -30.00 150.00  200
 28  \w     13.00 127.00   0.50    5.45    --   95.20 -82.00 120.00  228
 29  \w     29.00  55.00   0.50    5.45    --   95.20 -82.00 150.00   52
 30  \w     89.00 123.00   0.50    5.45    --   95.20 -82.00 150.00   68
 31  \w     17.00 102.00   0.50    5.45    --   95.20 -82.00  49.24  170
;
_diffrn_measurement_device 'four-circle diffractometer'
_diffrn_measurement_device_type 'XtaLAB AFC12 (RINC): Kappa dual home/near'
_diffrn_measurement_method '\w scans'
_diffrn_orient_matrix_type 'CrysAlisPro convention (1999,Acta A55,543-557)'
_diffrn_orient_matrix_UB_11 -0.0275418000
_diffrn_orient_matrix_UB_12 -0.0229326000
_diffrn_orient_matrix_UB_13 -0.0592869000
_diffrn_orient_matrix_UB_21 0.0463065000
_diffrn_orient_matrix_UB_22 0.0854659000
_diffrn_orient_matrix_UB_23 -0.0507563000
_diffrn_orient_matrix_UB_31 0.0926835000
_diffrn_orient_matrix_UB_32 -0.0414139000
_diffrn_orient_matrix_UB_33 -0.0135596000
_diffrn_radiation_monochromator graphite
_diffrn_radiation_probe x-ray
_diffrn_radiation_type 'Cu K\a'
_diffrn_radiation_wavelength 1.54184
_diffrn_reflns_av_R_equivalents 0.0397
_diffrn_reflns_av_unetI/netI 0.0374
_diffrn_reflns_Laue_measured_fraction_full 0.995
_diffrn_reflns_Laue_measured_fraction_max 0.963
_diffrn_reflns_limit_h_max 18
_diffrn_reflns_limit_h_min -14
_diffrn_reflns_limit_k_max 20
_diffrn_reflns_limit_k_min -20
_diffrn_reflns_limit_l_max 26
_diffrn_reflns_limit_l_min -26
_diffrn_reflns_number 57770
_diffrn_reflns_point_group_measured_fraction_full 0.995
_diffrn_reflns_point_group_measured_fraction_max 0.963
_diffrn_reflns_theta_full 67.684
_diffrn_reflns_theta_max 74.292
_diffrn_reflns_theta_min 2.802
_diffrn_source 'fine-focus sealed X-ray tube'
_diffrn_source_type 'Enhance (Cu) X-ray Source'
_exptl_absorpt_coefficient_mu 1.279
_exptl_absorpt_correction_T_max 1.00000
_exptl_absorpt_correction_T_min 0.68837
_exptl_absorpt_correction_type multi-scan
_exptl_absorpt_process_details
;
CrysAlisPro 1.171.39.28b (Rigaku Oxford Diffraction, 2015)
Empirical absorption correction using spherical harmonics,
 implemented in SCALE3 ABSPACK scaling algorithm.
;
_exptl_crystal_colour 'clear greenish green'
_exptl_crystal_colour_lustre clear
_exptl_crystal_colour_modifier greenish
_exptl_crystal_colour_primary green
_exptl_crystal_density_diffrn 1.338
_exptl_crystal_description block
_exptl_crystal_F_000 1995
_exptl_crystal_size_max 0.21
_exptl_crystal_size_mid 0.16
_exptl_crystal_size_min 0.14
_refine_diff_density_max 1.370
_refine_diff_density_min -0.594
_refine_diff_density_rms 0.068
_refine_ls_extinction_method none
_refine_ls_goodness_of_fit_ref 1.044
_refine_ls_hydrogen_treatment constr
_refine_ls_matrix_type full
_refine_ls_number_parameters 1211
_refine_ls_number_reflns 18754
_refine_ls_number_restraints 0
_refine_ls_restrained_S_all 1.044
_refine_ls_R_factor_all 0.0693
_refine_ls_R_factor_gt 0.0606
_refine_ls_shift/su_max 0.000
_refine_ls_shift/su_mean 0.000
_refine_ls_structure_factor_coef Fsqd
_refine_ls_weighting_details 'w=1/[\s^2^(Fo^2^)+(0.0808P)^2^+5.9641P] where P=(Fo^2^+2Fc^2^)/3'
_refine_ls_weighting_scheme calc
_refine_ls_wR_factor_gt 0.1649
_refine_ls_wR_factor_ref 0.1718
_reflns_Friedel_coverage 0.000
_reflns_number_gt 15963
_reflns_number_total 18754
_reflns_threshold_expression 'I > 2\s(I)'
_cod_data_source_file d4sc00201f2.cif
_cod_data_source_block 3d
_cod_depositor_comments 'Adding full bibliography for 1571075--1571082.cif.'
_cod_database_code 1571079
_shelx_shelxl_version_number 2014/7
_shelx_space_group_comment
;
The symmetry employed for this shelxl refinement is uniquely defined
by the following loop, which should always be used as a source of
symmetry information in preference to the above space-group names.
They are only intended as comments.
;
_shelx_estimated_absorpt_t_max 0.841
_shelx_estimated_absorpt_t_min 0.775
_olex2_refinement_description
;
1. Fixed Uiso
 At 1.2 times of:
  All C(H) groups, All C(H,H) groups
 At 1.5 times of:
  All C(H,H,H) groups
2. Others
 Fixed Sof: C99(0.5) H99A(0.5) H99B(0.5) C97(0.5) H97A(0.5) H97B(0.5)
 H97C(0.5) C98(0.5) H98A(0.5) H98B(0.5)
3.a Ternary CH refined with riding coordinates:
 C60(H60), C22(H22), C63(H63), C34(H34), C25(H25), C48(H48), C51(H51), C37(H37)
3.b Secondary CH2 refined with riding coordinates:
 C14(H14A,H14B), C39(H39A,H39B), C13(H13A,H13B), C40(H40A,H40B), C11(H11A,
 H11B), C8(H8A,H8B), C99(H99A,H99B), C98(H98A,H98B)
3.c Aromatic/amide H refined with riding coordinates:
 C94(H94), C86(H86), C74(H74), C92(H92), C66(H66), C84(H84), C70(H70),
 C90(H90), C78(H78), C82(H82), C76(H76), C68(H68), C55(H55), C31(H31), C19(H19),
  C29(H29), C57(H57), C56(H56), C18(H18), C17(H17), C30(H30), C45(H45),
 C43(H43), C44(H44)
3.d Idealised Me refined as rotating group:
 C59(H59A,H59B,H59C), C23(H23A,H23B,H23C), C64(H64A,H64B,H64C), C33(H33A,H33B,
 H33C), C21(H21A,H21B,H21C), C62(H62A,H62B,H62C), C49(H49A,H49B,H49C), C35(H35A,
 H35B,H35C), C61(H61A,H61B,H61C), C26(H26A,H26B,H26C), C24(H24A,H24B,H24C),
 C12(H12A,H12B,H12C), C47(H47A,H47B,H47C), C9(H9A,H9B,H9C), C52(H52A,H52B,H52C),
  C50(H50A,H50B,H50C), C36(H36A,H36B,H36C), C38(H38A,H38B,H38C), C97(H97A,H97B,
 H97C)
;
_olex2_submission_special_instructions 'No special instructions were received'
_oxdiff_exptl_absorpt_empirical_details
;
Empirical correction (ABSPACK) includes:
- Absorption correction using spherical harmonics
- Frame scaling
;
_oxdiff_exptl_absorpt_empirical_full_max 3.012
_oxdiff_exptl_absorpt_empirical_full_min 0.584

loop_
_space_group_symop_operation_xyz
'x, y, z'
'-x, -y, -z'

loop_
_atom_site_label
_atom_site_type_symbol
_atom_site_fract_x
_atom_site_fract_y
_atom_site_fract_z
_atom_site_U_iso_or_equiv
_atom_site_adp_type
_atom_site_occupancy
_atom_site_site_symmetry_order
_atom_site_calc_flag
_atom_site_refinement_flags_posn
_atom_site_refinement_flags_adp
_atom_site_refinement_flags_occupancy
_atom_site_disorder_assembly
_atom_site_disorder_group
P2 P 0.33940(4) 0.33648(4) 0.28807(3) 0.02437(14) Uani 1 1 d . . . . .
P1 P 0.36775(5) 0.15116(4) 0.29077(4) 0.02902(15) Uani 1 1 d . . . . .
F22 F 0.56037(11) 0.79193(11) 0.36252(8) 0.0409(4) Uani 1 1 d . . . . .
F17 F 0.72514(11) 0.49962(11) 0.41373(10) 0.0472(4) Uani 1 1 d . . . . .
F16 F 0.84516(11) 0.42767(10) 0.41821(9) 0.0414(4) Uani 1 1 d . . . . .
F19 F 0.70545(12) 0.82946(12) 0.01615(8) 0.0448(4) Uani 1 1 d . . . . .
F21 F 0.56890(11) 0.86010(13) 0.05894(9) 0.0457(4) Uani 1 1 d . . . . .
F20 F 0.68499(14) 0.95092(11) 0.03047(9) 0.0479(4) Uani 1 1 d . . . . .
F23 F 0.46321(11) 0.77896(13) 0.30364(9) 0.0493(5) Uani 1 1 d . . . . .
F13 F 1.05959(13) 0.61162(13) 0.46546(9) 0.0520(5) Uani 1 1 d . . . . .
F15 F 1.12661(12) 0.71627(13) 0.37958(10) 0.0518(5) Uani 1 1 d . . . . .
F24 F 0.53885(13) 0.67381(10) 0.34627(10) 0.0528(5) Uani 1 1 d . . . . .
F18 F 0.79916(15) 0.47068(11) 0.32431(9) 0.0546(5) Uani 1 1 d . . . . .
F4 F 1.00958(15) 1.18126(10) 0.07615(9) 0.0537(5) Uani 1 1 d . . . . .
O2 O 0.65545(12) 0.25868(12) 0.22758(9) 0.0300(4) Uani 1 1 d . . . . .
O1 O 0.64562(12) 0.33405(12) 0.30106(9) 0.0316(4) Uani 1 1 d . . . . .
O4 O 0.53218(14) 0.06560(12) 0.25869(11) 0.0377(4) Uani 1 1 d . . . . .
F6 F 0.95292(17) 1.10243(13) 0.02823(10) 0.0676(6) Uani 1 1 d . . . . .
F14 F 1.00829(15) 0.73551(15) 0.45084(12) 0.0663(6) Uani 1 1 d . . . . .
N3 N 0.47615(13) 0.45156(12) 0.34112(10) 0.0223(4) Uani 1 1 d . . . . .
F9 F 1.28350(13) 0.73372(14) 0.04572(14) 0.0701(7) Uani 1 1 d . . . . .
O3 O 0.60434(14) 0.10159(12) 0.33063(11) 0.0399(5) Uani 1 1 d . . . . .
N4 N 0.49014(13) 0.32921(12) 0.41618(10) 0.0220(4) Uani 1 1 d . . . . .
N2 N 0.26731(13) 0.18878(13) 0.17963(10) 0.0238(4) Uani 1 1 d . . . . .
F5 F 1.08989(15) 1.09049(14) 0.04260(11) 0.0703(7) Uani 1 1 d . . . . .
F2 F 0.8869(2) 0.95640(13) 0.38372(10) 0.0751(7) Uani 1 1 d . . . . .
N1 N 0.19824(14) 0.30278(13) 0.19250(10) 0.0248(4) Uani 1 1 d . . . . .
F11 F 0.9364(2) 0.53960(13) 0.09006(12) 0.0745(7) Uani 1 1 d . . . . .
F10 F 0.88893(18) 0.63807(16) 0.01998(14) 0.0774(7) Uani 1 1 d . . . . .
F3 F 0.96508(18) 1.07266(16) 0.32943(11) 0.0768(7) Uani 1 1 d . . . . .
F12 F 1.02427(17) 0.60037(19) -0.00814(14) 0.0984(11) Uani 1 1 d . . . . .
F1 F 0.8220(2) 1.0637(2) 0.33358(15) 0.0987(10) Uani 1 1 d . . . . .
C4 C 0.46947(15) 0.36743(15) 0.35560(11) 0.0206(4) Uani 1 1 d . . . . .
C65 C 0.96858(16) 0.76371(14) 0.14758(11) 0.0215(4) Uani 1 1 d . . . . .
C73 C 0.90884(15) 0.71918(15) 0.27897(12) 0.0219(4) Uani 1 1 d . . . . .
C91 C 0.62306(16) 0.78373(14) 0.25112(12) 0.0227(5) Uani 1 1 d . . . . .
C3 C 0.44332(16) 0.31915(14) 0.31288(11) 0.0213(4) Uani 1 1 d . . . . .
C2 C 0.26437(15) 0.25021(14) 0.21138(12) 0.0212(4) Uani 1 1 d . . . . .
C89 C 0.79041(15) 0.79431(14) 0.20054(12) 0.0207(4) Uani 1 1 d . . . . .
C81 C 0.92416(15) 0.88824(14) 0.20610(12) 0.0212(4) Uani 1 1 d . . . . .
C93 C 0.67672(16) 0.83449(15) 0.12957(12) 0.0231(5) Uani 1 1 d . . . . .
F8 F 1.25665(14) 0.8085(3) 0.10892(17) 0.1184(14) Uani 1 1 d . . . . .
C94 C 0.76827(16) 0.82525(14) 0.13627(12) 0.0222(5) Uani 1 1 d . . . . .
H94 H 0.8173 0.8404 0.0960 0.027 Uiso 1 1 calc R U . . .
C86 C 0.95642(16) 0.95284(15) 0.14403(12) 0.0238(5) Uani 1 1 d . . . . .
H86 H 0.9709 0.9388 0.1025 0.029 Uiso 1 1 calc R U . . .
C53 C 0.45101(16) 0.51842(15) 0.28707(12) 0.0228(5) Uani 1 1 d . . . . .
C74 C 0.85999(16) 0.63957(15) 0.29967(12) 0.0227(5) Uani 1 1 d . . . . .
H74 H 0.8182 0.6301 0.2737 0.027 Uiso 1 1 calc R U . . .
C54 C 0.36499(17) 0.55201(16) 0.30306(13) 0.0268(5) Uani 1 1 d . . . . .
C92 C 0.60296(16) 0.81294(14) 0.18724(12) 0.0236(5) Uani 1 1 d . . . . .
H92 H 0.5405 0.8182 0.1828 0.028 Uiso 1 1 calc R U . . .
C75 C 0.87054(16) 0.57419(15) 0.35671(12) 0.0246(5) Uani 1 1 d . . . . .
C66 C 0.93961(17) 0.70651(15) 0.11793(12) 0.0239(5) Uani 1 1 d . . . . .
H66 H 0.8756 0.6878 0.1297 0.029 Uiso 1 1 calc R U . . .
C5 C 0.50829(16) 0.25777(16) 0.29742(11) 0.0234(5) Uani 1 1 d . . . . .
C10 C 0.61034(16) 0.28706(15) 0.27812(12) 0.0236(5) Uani 1 1 d . . . . .
C85 C 0.96805(16) 1.03758(15) 0.14113(12) 0.0248(5) Uani 1 1 d . . . . .
C27 C 0.17006(16) 0.37887(15) 0.20853(12) 0.0244(5) Uani 1 1 d . . . . .
C84 C 0.94871(16) 1.06101(15) 0.20001(13) 0.0274(5) Uani 1 1 d . . . . .
H84 H 0.9567 1.1186 0.1979 0.033 Uiso 1 1 calc R U . . .
C70 C 1.06411(16) 0.78855(15) 0.12812(12) 0.0232(5) Uani 1 1 d . . . . .
H70 H 1.0872 0.8267 0.1475 0.028 Uiso 1 1 calc R U . . .
C90 C 0.71521(16) 0.77495(14) 0.25774(12) 0.0217(4) Uani 1 1 d . . . . .
H90 H 0.7269 0.7552 0.3024 0.026 Uiso 1 1 calc R U . . .
C1 C 0.32337(15) 0.25175(15) 0.25627(12) 0.0216(4) Uani 1 1 d . . . . .
C78 C 0.97029(16) 0.72814(15) 0.31851(12) 0.0233(5) Uani 1 1 d . . . . .
H78 H 1.0063 0.7804 0.3057 0.028 Uiso 1 1 calc R U . . .
C15 C 0.34462(16) 0.14081(16) 0.15956(12) 0.0246(5) Uani 1 1 d . . . . .
C82 C 0.90384(16) 0.91349(15) 0.26536(12) 0.0244(5) Uani 1 1 d . . . . .
H82 H 0.8803 0.8719 0.3087 0.029 Uiso 1 1 calc R U . . .
C16 C 0.33003(17) 0.05194(17) 0.18070(14) 0.0291(5) Uani 1 1 d . . . . .
C77 C 0.98073(16) 0.66309(16) 0.37620(12) 0.0262(5) Uani 1 1 d . . . . .
C41 C 0.47208(17) 0.24095(14) 0.45662(12) 0.0230(5) Uani 1 1 d . . . . .
C67 C 1.00135(17) 0.67602(15) 0.07169(12) 0.0263(5) Uani 1 1 d . . . . .
C58 C 0.51784(17) 0.55553(15) 0.22567(12) 0.0252(5) Uani 1 1 d . . . . .
C96 C 0.54653(17) 0.75796(16) 0.31516(13) 0.0275(5) Uani 1 1 d . . . . .
C20 C 0.42673(17) 0.18360(16) 0.11356(12) 0.0268(5) Uani 1 1 d . . . . .
C32 C 0.21357(17) 0.45705(16) 0.16434(13) 0.0270(5) Uani 1 1 d . . . . .
C14 C 0.18905(17) 0.19396(17) 0.14578(14) 0.0289(5) Uani 1 1 d . . . . .
H14A H 0.1373 0.1517 0.1745 0.035 Uiso 1 1 calc R U . . .
H14B H 0.2091 0.1853 0.1002 0.035 Uiso 1 1 calc R U . . .
C69 C 1.12603(17) 0.75900(15) 0.08127(12) 0.0260(5) Uani 1 1 d . . . . .
C46 C 0.54731(18) 0.19377(16) 0.47297(13) 0.0286(5) Uani 1 1 d . . . . .
C76 C 0.93110(17) 0.58498(16) 0.39637(12) 0.0268(5) Uani 1 1 d . . . . .
H76 H 0.9381 0.5406 0.4357 0.032 Uiso 1 1 calc R U . . .
C60 C 0.61240(17) 0.52108(16) 0.21012(12) 0.0261(5) Uani 1 1 d . . . . .
H60 H 0.6206 0.4778 0.2532 0.031 Uiso 1 1 calc R U . . .
C83 C 0.91712(17) 0.99767(16) 0.26266(13) 0.0280(5) Uani 1 1 d . . . . .
C95 C 0.65905(18) 0.86878(17) 0.05939(13) 0.0300(5) Uani 1 1 d . . . . .
C6 C 0.47980(17) 0.18103(15) 0.29357(12) 0.0253(5) Uani 1 1 d . . . . .
C68 C 1.09524(17) 0.70240(16) 0.05244(13) 0.0277(5) Uani 1 1 d . . . . .
H68 H 1.1373 0.6823 0.0204 0.033 Uiso 1 1 calc R U . . .
C80 C 0.81135(19) 0.49312(16) 0.37765(14) 0.0315(5) Uani 1 1 d . . . . .
C39 C 0.51450(18) 0.47543(16) 0.39256(12) 0.0267(5) Uani 1 1 d . . . . .
H39A H 0.4762 0.5165 0.4101 0.032 Uiso 1 1 calc R U . . .
H39B H 0.5793 0.5004 0.3729 0.032 Uiso 1 1 calc R U . . .
F7 F 1.24526(16) 0.85687(19) 0.0084(2) 0.1409(18) Uani 1 1 d . . . . .
C13 C 0.16132(18) 0.28318(17) 0.13884(14) 0.0299(5) Uani 1 1 d . . . . .
H13A H 0.1901 0.3226 0.0926 0.036 Uiso 1 1 calc R U . . .
H13B H 0.0929 0.2856 0.1476 0.036 Uiso 1 1 calc R U . . .
C22 C 0.44329(17) 0.27923(16) 0.08806(12) 0.0279(5) Uani 1 1 d . . . . .
H22 H 0.3974 0.3022 0.1197 0.034 Uiso 1 1 calc R U . . .
C63 C 0.29796(18) 0.51867(17) 0.37314(14) 0.0312(5) Uani 1 1 d . . . . .
H63 H 0.3223 0.4662 0.4002 0.037 Uiso 1 1 calc R U . . .
C34 C 0.29237(18) 0.46382(17) 0.10225(13) 0.0306(5) Uani 1 1 d . . . . .
H34 H 0.3063 0.4049 0.1021 0.037 Uiso 1 1 calc R U . . .
C28 C 0.09075(17) 0.37327(17) 0.26123(14) 0.0300(5) Uani 1 1 d . . . . .
C55 C 0.34432(19) 0.62256(17) 0.25331(14) 0.0322(6) Uani 1 1 d . . . . .
H55 H 0.2855 0.6454 0.2618 0.039 Uiso 1 1 calc R U . . .
C31 C 0.17866(19) 0.53054(17) 0.17619(14) 0.0318(5) Uani 1 1 d . . . . .
H31 H 0.2086 0.5842 0.1480 0.038 Uiso 1 1 calc R U . . .
C19 C 0.49396(19) 0.13473(19) 0.08868(14) 0.0346(6) Uani 1 1 d . . . . .
H19 H 0.5507 0.1620 0.0583 0.041 Uiso 1 1 calc R U . . .
C42 C 0.37909(18) 0.20821(17) 0.48383(13) 0.0293(5) Uani 1 1 d . . . . .
C7 C 0.54687(18) 0.11292(16) 0.29683(13) 0.0293(5) Uani 1 1 d . . . . .
C87 C 1.0034(2) 1.10266(17) 0.07241(14) 0.0348(6) Uani 1 1 d . . . . .
C29 C 0.05798(19) 0.44909(18) 0.27013(15) 0.0351(6) Uani 1 1 d . . . . .
H29 H 0.0048 0.4472 0.3057 0.042 Uiso 1 1 calc R U . . .
C25 C 0.24343(19) 0.00367(17) 0.23282(16) 0.0356(6) Uani 1 1 d . . . . .
H25 H 0.2068 0.0449 0.2523 0.043 Uiso 1 1 calc R U . . .
C59 C 0.6169(2) 0.47705(18) 0.15535(14) 0.0366(6) Uani 1 1 d . . . . .
H59A H 0.5678 0.4310 0.1716 0.055 Uiso 1 1 calc R U . . .
H59B H 0.6778 0.4538 0.1465 0.055 Uiso 1 1 calc R U . . .
H59C H 0.6082 0.5182 0.1128 0.055 Uiso 1 1 calc R U . . .
C40 C 0.5105(2) 0.39211(16) 0.44854(13) 0.0330(6) Uani 1 1 d . . . . .
H40A H 0.5707 0.3834 0.4622 0.040 Uiso 1 1 calc R U . . .
H40B H 0.4607 0.3893 0.4896 0.040 Uiso 1 1 calc R U . . .
C79 C 1.04306(19) 0.68050(19) 0.41817(15) 0.0357(6) Uani 1 1 d . . . . .
C72 C 0.9654(2) 0.61322(18) 0.04345(14) 0.0367(6) Uani 1 1 d . . . . .
C71 C 1.22654(18) 0.79034(18) 0.05973(15) 0.0353(6) Uani 1 1 d . . . . .
C57 C 0.49377(19) 0.62694(16) 0.17851(13) 0.0313(5) Uani 1 1 d . . . . .
H57 H 0.5372 0.6536 0.1363 0.038 Uiso 1 1 calc R U . . .
C56 C 0.4081(2) 0.65955(17) 0.19196(14) 0.0345(6) Uani 1 1 d . . . . .
H56 H 0.3930 0.7077 0.1588 0.041 Uiso 1 1 calc R U . . .
C18 C 0.4799(2) 0.04778(19) 0.10714(15) 0.0384(6) Uani 1 1 d . . . . .
H18 H 0.5260 0.0160 0.0884 0.046 Uiso 1 1 calc R U . . .
C48 C 0.64695(18) 0.23199(19) 0.45389(14) 0.0341(6) Uani 1 1 d . . . . .
H48 H 0.6501 0.2900 0.4202 0.041 Uiso 1 1 calc R U . . .
C51 C 0.29700(18) 0.2630(2) 0.47846(14) 0.0362(6) Uani 1 1 d . . . . .
H51 H 0.3182 0.3169 0.4399 0.043 Uiso 1 1 calc R U . . .
C17 C 0.39887(19) 0.00679(18) 0.15284(15) 0.0357(6) Uani 1 1 d . . . . .
H17 H 0.3900 -0.0532 0.1655 0.043 Uiso 1 1 calc R U . . .
C30 C 0.1014(2) 0.52667(17) 0.22821(15) 0.0353(6) Uani 1 1 d . . . . .
H30 H 0.0781 0.5774 0.2352 0.042 Uiso 1 1 calc R U . . .
C23 C 0.5408(2) 0.3088(2) 0.08900(15) 0.0389(6) Uani 1 1 d . . . . .
H23A H 0.5520 0.2832 0.1349 0.058 Uiso 1 1 calc R U . . .
H23B H 0.5457 0.3707 0.0774 0.058 Uiso 1 1 calc R U . . .
H23C H 0.5871 0.2916 0.0552 0.058 Uiso 1 1 calc R U . . .
C45 C 0.5270(2) 0.10948(17) 0.51311(15) 0.0372(6) Uani 1 1 d . . . . .
H45 H 0.5764 0.0756 0.5247 0.045 Uiso 1 1 calc R U . . .
C64 C 0.2952(2) 0.5844(2) 0.41144(16) 0.0395(6) Uani 1 1 d . . . . .
H64A H 0.3580 0.5967 0.4157 0.059 Uiso 1 1 calc R U . . .
H64B H 0.2540 0.5618 0.4574 0.059 Uiso 1 1 calc R U . . .
H64C H 0.2717 0.6366 0.3857 0.059 Uiso 1 1 calc R U . . .
C11 C 0.75627(18) 0.2749(2) 0.20779(15) 0.0383(6) Uani 1 1 d . . . . .
H11A H 0.7856 0.2312 0.2390 0.046 Uiso 1 1 calc R U . . .
H11B H 0.7738 0.3312 0.2105 0.046 Uiso 1 1 calc R U . . .
C88 C 0.8967(2) 1.02169(18) 0.32728(16) 0.0441(7) Uani 1 1 d . . . . .
C43 C 0.3639(2) 0.12280(19) 0.52256(15) 0.0402(7) Uani 1 1 d . . . . .
H43 H 0.3020 0.0976 0.5398 0.048 Uiso 1 1 calc R U . . .
C37 C 0.0360(2) 0.29008(19) 0.30300(16) 0.0421(7) Uani 1 1 d . . . . .
H37 H 0.0743 0.2428 0.2951 0.051 Uiso 1 1 calc R U . . .
C33 C 0.2628(2) 0.50902(19) 0.03566(14) 0.0381(6) Uani 1 1 d . . . . .
H33A H 0.2054 0.4802 0.0348 0.057 Uiso 1 1 calc R U . . .
H33B H 0.3121 0.5078 -0.0038 0.057 Uiso 1 1 calc R U . . .
H33C H 0.2520 0.5680 0.0333 0.057 Uiso 1 1 calc R U . . .
C21 C 0.4258(2) 0.3154(2) 0.01632(15) 0.0412(7) Uani 1 1 d . . . . .
H21A H 0.4681 0.2920 -0.0155 0.062 Uiso 1 1 calc R U . . .
H21B H 0.4366 0.3773 0.0009 0.062 Uiso 1 1 calc R U . . .
H21C H 0.3613 0.3001 0.0174 0.062 Uiso 1 1 calc R U . . .
C62 C 0.19951(19) 0.4955(2) 0.36863(16) 0.0396(6) Uani 1 1 d . . . . .
H62A H 0.1717 0.5471 0.3464 0.059 Uiso 1 1 calc R U . . .
H62B H 0.1612 0.4684 0.4150 0.059 Uiso 1 1 calc R U . . .
H62C H 0.2028 0.4563 0.3416 0.059 Uiso 1 1 calc R U . . .
C44 C 0.4375(2) 0.07394(18) 0.53643(15) 0.0428(7) Uani 1 1 d . . . . .
H44 H 0.4258 0.0155 0.5622 0.051 Uiso 1 1 calc R U . . .
B1 B 0.89856(18) 0.79154(16) 0.20826(13) 0.0208(5) Uani 1 1 d . . . . .
C49 C 0.6733(2) 0.2408(2) 0.51860(15) 0.0388(6) Uani 1 1 d . . . . .
H49A H 0.6283 0.2742 0.5395 0.058 Uiso 1 1 calc R U . . .
H49B H 0.7357 0.2694 0.5058 0.058 Uiso 1 1 calc R U . . .
H49C H 0.6728 0.1843 0.5517 0.058 Uiso 1 1 calc R U . . .
C35 C 0.3812(2) 0.5079(2) 0.10528(16) 0.0418(7) Uani 1 1 d . . . . .
H35A H 0.3710 0.5674 0.1016 0.063 Uiso 1 1 calc R U . . .
H35B H 0.4319 0.5052 0.0672 0.063 Uiso 1 1 calc R U . . .
H35C H 0.3977 0.4795 0.1490 0.063 Uiso 1 1 calc R U . . .
C8 C 0.5914(2) -0.00486(18) 0.25844(19) 0.0444(7) Uani 1 1 d . . . . .
H8A H 0.5589 -0.0493 0.2475 0.053 Uiso 1 1 calc R U . . .
H8B H 0.6037 -0.0299 0.3047 0.053 Uiso 1 1 calc R U . . .
C61 C 0.6915(2) 0.59034(19) 0.18742(18) 0.0436(7) Uani 1 1 d . . . . .
H61A H 0.6891 0.6300 0.1425 0.065 Uiso 1 1 calc R U . . .
H61B H 0.7514 0.5645 0.1839 0.065 Uiso 1 1 calc R U . . .
H61C H 0.6849 0.6209 0.2213 0.065 Uiso 1 1 calc R U . . .
C26 C 0.2685(2) -0.06556(19) 0.29219(18) 0.0480(7) Uani 1 1 d . . . . .
H26A H 0.3018 -0.1083 0.2745 0.072 Uiso 1 1 calc R U . . .
H26B H 0.2114 -0.0925 0.3263 0.072 Uiso 1 1 calc R U . . .
H26C H 0.3082 -0.0403 0.3138 0.072 Uiso 1 1 calc R U . . .
C24 C 0.1818(2) -0.0352(2) 0.1979(2) 0.0478(8) Uani 1 1 d . . . . .
H24A H 0.1671 0.0094 0.1595 0.072 Uiso 1 1 calc R U . . .
H24B H 0.1241 -0.0616 0.2313 0.072 Uiso 1 1 calc R U . . .
H24C H 0.2151 -0.0782 0.1807 0.072 Uiso 1 1 calc R U . . .
C12 C 0.7881(2) 0.2727(2) 0.13581(16) 0.0474(8) Uani 1 1 d . . . . .
H12A H 0.7641 0.3200 0.1047 0.071 Uiso 1 1 calc R U . . .
H12B H 0.7650 0.2190 0.1328 0.071 Uiso 1 1 calc R U . . .
H12C H 0.8563 0.2775 0.1227 0.071 Uiso 1 1 calc R U . . .
C47 C 0.7174(2) 0.1802(3) 0.42105(18) 0.0517(8) Uani 1 1 d . . . . .
H47A H 0.7170 0.1237 0.4539 0.077 Uiso 1 1 calc R U . . .
H47B H 0.7797 0.2089 0.4084 0.077 Uiso 1 1 calc R U . . .
H47C H 0.7007 0.1749 0.3798 0.077 Uiso 1 1 calc R U . . .
C9 C 0.6821(2) 0.0248(2) 0.2063(2) 0.0516(8) Uani 1 1 d . . . . .
H9A H 0.6698 0.0537 0.1611 0.077 Uiso 1 1 calc R U . . .
H9B H 0.7183 -0.0242 0.2038 0.077 Uiso 1 1 calc R U . . .
H9C H 0.7174 0.0641 0.2199 0.077 Uiso 1 1 calc R U . . .
C52 C 0.2648(2) 0.2850(3) 0.54482(17) 0.0541(9) Uani 1 1 d . . . . .
H52A H 0.2482 0.2327 0.5837 0.081 Uiso 1 1 calc R U . . .
H52B H 0.2104 0.3186 0.5422 0.081 Uiso 1 1 calc R U . . .
H52C H 0.3151 0.3179 0.5513 0.081 Uiso 1 1 calc R U . . .
C50 C 0.2153(2) 0.2197(3) 0.46368(18) 0.0571(9) Uani 1 1 d . . . . .
H50A H 0.2375 0.2025 0.4225 0.086 Uiso 1 1 calc R U . . .
H50B H 0.1668 0.2594 0.4561 0.086 Uiso 1 1 calc R U . . .
H50C H 0.1898 0.1695 0.5030 0.086 Uiso 1 1 calc R U . . .
C36 C -0.0543(2) 0.2845(3) 0.27939(19) 0.0573(9) Uani 1 1 d . . . . .
H36A H -0.0926 0.3305 0.2869 0.086 Uiso 1 1 calc R U . . .
H36B H -0.0887 0.2297 0.3058 0.086 Uiso 1 1 calc R U . . .
H36C H -0.0392 0.2897 0.2304 0.086 Uiso 1 1 calc R U . . .
C38 C 0.0120(2) 0.2790(3) 0.38026(17) 0.0554(9) Uani 1 1 d . . . . .
H38A H 0.0690 0.2869 0.3949 0.083 Uiso 1 1 calc R U . . .
H38B H -0.0171 0.2218 0.4058 0.083 Uiso 1 1 calc R U . . .
H38C H -0.0313 0.3210 0.3895 0.083 Uiso 1 1 calc R U . . .
C99 C 1.0259(5) 1.0303(5) 0.4816(4) 0.0531(16) Uiso 0.5 1 d . . P . .
H99A H 1.0465 1.0559 0.5134 0.064 Uiso 0.5 1 calc R U P . .
H99B H 0.9856 1.0711 0.4582 0.064 Uiso 0.5 1 calc R U P . .
C97 C 1.1808(6) 0.9946(5) 0.4517(4) 0.066(2) Uiso 0.5 1 d . . P . .
H97A H 1.2367 1.0005 0.4148 0.098 Uiso 0.5 1 calc R U P . .
H97B H 1.1614 0.9343 0.4745 0.098 Uiso 0.5 1 calc R U P . .
H97C H 1.1946 1.0201 0.4851 0.098 Uiso 0.5 1 calc R U P . .
C98 C 1.1139(7) 1.0331(7) 0.4256(5) 0.084(3) Uiso 0.5 1 d . . P . .
H98A H 1.0985 1.0056 0.3932 0.100 Uiso 0.5 1 calc R U P . .
H98B H 1.1355 1.0929 0.3995 0.100 Uiso 0.5 1 calc R U P . .

loop_
_atom_site_aniso_label
_atom_site_aniso_U_11
_atom_site_aniso_U_22
_atom_site_aniso_U_33
_atom_site_aniso_U_23
_atom_site_aniso_U_13
_atom_site_aniso_U_12
P2 0.0238(3) 0.0249(3) 0.0311(3) -0.0157(2) -0.0100(2) 0.0026(2)
P1 0.0311(3) 0.0241(3) 0.0368(3) -0.0137(3) -0.0120(3) 0.0008(2)
F22 0.0383(9) 0.0539(10) 0.0323(8) -0.0245(8) 0.0038(7) -0.0054(7)
F17 0.0256(8) 0.0405(9) 0.0645(12) -0.0046(8) -0.0048(7) -0.0018(7)
F16 0.0404(9) 0.0271(8) 0.0469(9) 0.0025(7) -0.0102(7) 0.0033(7)
F19 0.0466(9) 0.0676(12) 0.0346(9) -0.0314(8) -0.0168(7) 0.0187(9)
F21 0.0320(8) 0.0727(12) 0.0396(9) -0.0199(9) -0.0196(7) 0.0083(8)
F20 0.0677(12) 0.0377(9) 0.0366(9) -0.0015(7) -0.0231(8) 0.0005(8)
F23 0.0211(7) 0.0817(14) 0.0422(9) -0.0190(9) -0.0017(7) 0.0068(8)
F13 0.0541(11) 0.0594(11) 0.0433(10) -0.0027(9) -0.0316(8) 0.0025(9)
F15 0.0365(9) 0.0623(12) 0.0576(11) -0.0099(9) -0.0254(8) -0.0052(8)
F24 0.0536(11) 0.0274(8) 0.0562(11) -0.0077(8) 0.0226(9) -0.0061(7)
F18 0.0882(14) 0.0319(9) 0.0450(10) -0.0085(8) -0.0227(10) -0.0178(9)
F4 0.0863(14) 0.0246(8) 0.0440(10) -0.0038(7) -0.0122(9) -0.0100(9)
O2 0.0241(8) 0.0382(10) 0.0307(9) -0.0180(8) -0.0024(7) 0.0039(7)
O1 0.0272(9) 0.0381(10) 0.0339(9) -0.0192(8) -0.0049(7) -0.0031(7)
O4 0.0403(10) 0.0306(10) 0.0562(12) -0.0270(9) -0.0205(9) 0.0127(8)
F6 0.0980(17) 0.0518(11) 0.0496(11) 0.0098(9) -0.0464(11) -0.0248(11)
F14 0.0689(13) 0.0949(16) 0.0782(14) -0.0671(13) -0.0484(12) 0.0378(12)
N3 0.0246(9) 0.0231(9) 0.0233(9) -0.0118(8) -0.0075(8) 0.0008(8)
F9 0.0290(9) 0.0602(13) 0.1197(19) -0.0459(13) 0.0105(10) 0.0026(9)
O3 0.0463(11) 0.0340(10) 0.0476(12) -0.0142(9) -0.0254(9) 0.0110(9)
N4 0.0239(9) 0.0232(10) 0.0219(9) -0.0113(8) -0.0057(7) -0.0011(8)
N2 0.0193(9) 0.0291(10) 0.0290(10) -0.0175(8) -0.0061(8) 0.0009(8)
F5 0.0635(13) 0.0609(13) 0.0503(12) 0.0118(10) 0.0194(10) 0.0086(10)
F2 0.141(2) 0.0478(11) 0.0315(10) -0.0216(9) 0.0026(11) -0.0130(13)
N1 0.0235(10) 0.0278(10) 0.0295(10) -0.0160(8) -0.0096(8) 0.0014(8)
F11 0.122(2) 0.0371(10) 0.0650(14) -0.0180(10) -0.0201(13) -0.0268(12)
F10 0.0915(17) 0.0763(15) 0.1031(19) -0.0586(15) -0.0581(15) 0.0086(13)
F3 0.1033(18) 0.0806(16) 0.0528(12) -0.0405(12) -0.0033(12) -0.0392(14)
F12 0.0790(16) 0.126(2) 0.1060(19) -0.1038(19) 0.0417(14) -0.0503(15)
F1 0.0927(18) 0.148(3) 0.100(2) -0.099(2) -0.0277(15) 0.0650(18)
C4 0.0162(10) 0.0257(11) 0.0218(11) -0.0117(9) -0.0020(8) 0.0028(8)
C65 0.0241(11) 0.0205(10) 0.0206(10) -0.0068(9) -0.0063(9) 0.0023(9)
C73 0.0211(11) 0.0248(11) 0.0224(11) -0.0120(9) -0.0040(8) 0.0049(9)
C91 0.0219(11) 0.0203(11) 0.0277(12) -0.0128(9) -0.0021(9) -0.0008(9)
C3 0.0241(11) 0.0233(11) 0.0191(10) -0.0114(9) -0.0035(8) 0.0008(9)
C2 0.0191(10) 0.0218(11) 0.0236(11) -0.0112(9) -0.0008(8) -0.0035(8)
C89 0.0224(11) 0.0181(10) 0.0242(11) -0.0101(9) -0.0055(9) 0.0018(8)
C81 0.0173(10) 0.0233(11) 0.0257(11) -0.0112(9) -0.0055(8) 0.0018(8)
C93 0.0259(11) 0.0221(11) 0.0266(12) -0.0132(9) -0.0086(9) 0.0024(9)
F8 0.0250(10) 0.240(4) 0.146(3) -0.153(3) -0.0035(12) -0.0064(15)
C94 0.0225(11) 0.0220(11) 0.0243(11) -0.0107(9) -0.0048(9) 0.0001(9)
C86 0.0225(11) 0.0253(11) 0.0260(12) -0.0107(9) -0.0069(9) 0.0008(9)
C53 0.0262(11) 0.0225(11) 0.0250(11) -0.0121(9) -0.0097(9) -0.0001(9)
C74 0.0214(11) 0.0248(11) 0.0233(11) -0.0096(9) -0.0047(9) 0.0011(9)
C54 0.0290(12) 0.0275(12) 0.0311(12) -0.0178(10) -0.0095(10) 0.0020(10)
C92 0.0205(11) 0.0227(11) 0.0330(12) -0.0159(10) -0.0072(9) 0.0026(9)
C75 0.0241(11) 0.0237(11) 0.0250(11) -0.0084(9) -0.0027(9) 0.0032(9)
C66 0.0247(11) 0.0241(11) 0.0243(11) -0.0103(9) -0.0043(9) 0.0000(9)
C5 0.0208(11) 0.0359(13) 0.0208(11) -0.0183(10) -0.0061(9) 0.0052(10)
C10 0.0262(12) 0.0241(11) 0.0225(11) -0.0099(9) -0.0060(9) 0.0045(9)
C85 0.0221(11) 0.0232(11) 0.0289(12) -0.0066(9) -0.0076(9) 0.0004(9)
C27 0.0238(11) 0.0254(12) 0.0305(12) -0.0148(10) -0.0108(9) 0.0031(9)
C84 0.0242(11) 0.0224(11) 0.0385(14) -0.0141(10) -0.0066(10) 0.0014(9)
C70 0.0242(11) 0.0234(11) 0.0245(11) -0.0101(9) -0.0071(9) 0.0031(9)
C90 0.0235(11) 0.0204(10) 0.0239(11) -0.0111(9) -0.0054(9) 0.0011(9)
C1 0.0192(10) 0.0249(11) 0.0227(11) -0.0115(9) -0.0030(8) 0.0003(9)
C78 0.0207(11) 0.0258(11) 0.0258(11) -0.0119(9) -0.0048(9) 0.0017(9)
C15 0.0235(11) 0.0315(12) 0.0264(11) -0.0179(10) -0.0086(9) 0.0041(10)
C82 0.0233(11) 0.0235(11) 0.0263(12) -0.0108(9) -0.0013(9) -0.0011(9)
C16 0.0279(12) 0.0316(13) 0.0354(13) -0.0181(11) -0.0116(10) 0.0027(10)
C77 0.0227(11) 0.0343(13) 0.0251(12) -0.0139(10) -0.0065(9) 0.0063(10)
C41 0.0289(12) 0.0219(11) 0.0209(11) -0.0106(9) -0.0055(9) -0.0002(9)
C67 0.0323(13) 0.0244(11) 0.0236(11) -0.0109(9) -0.0047(9) 0.0000(10)
C58 0.0287(12) 0.0265(12) 0.0254(11) -0.0144(10) -0.0078(9) -0.0025(10)
C96 0.0236(12) 0.0272(12) 0.0320(13) -0.0133(10) -0.0012(10) 0.0011(9)
C20 0.0238(11) 0.0354(13) 0.0253(12) -0.0148(10) -0.0063(9) 0.0021(10)
C32 0.0269(12) 0.0296(12) 0.0288(12) -0.0132(10) -0.0094(10) 0.0000(10)
C14 0.0239(12) 0.0351(13) 0.0363(13) -0.0206(11) -0.0110(10) 0.0012(10)
C69 0.0251(12) 0.0261(12) 0.0275(12) -0.0101(10) -0.0049(9) 0.0044(9)
C46 0.0340(13) 0.0314(13) 0.0285(12) -0.0183(10) -0.0110(10) 0.0095(10)
C76 0.0252(12) 0.0301(12) 0.0241(11) -0.0074(10) -0.0054(9) 0.0074(10)
C60 0.0282(12) 0.0269(12) 0.0250(11) -0.0120(10) -0.0042(9) -0.0032(10)
C83 0.0269(12) 0.0272(12) 0.0316(13) -0.0151(10) -0.0019(10) -0.0001(10)
C95 0.0298(13) 0.0372(14) 0.0301(13) -0.0175(11) -0.0115(10) 0.0067(11)
C6 0.0308(12) 0.0251(12) 0.0221(11) -0.0105(9) -0.0059(9) 0.0022(10)
C68 0.0298(12) 0.0262(12) 0.0276(12) -0.0127(10) -0.0020(10) 0.0054(10)
C80 0.0350(14) 0.0262(12) 0.0309(13) -0.0043(10) -0.0094(11) 0.0021(10)
C39 0.0310(12) 0.0278(12) 0.0274(12) -0.0148(10) -0.0105(10) -0.0008(10)
F7 0.0350(12) 0.0871(19) 0.212(4) 0.081(2) -0.0280(17) -0.0238(12)
C13 0.0304(13) 0.0344(13) 0.0342(13) -0.0192(11) -0.0146(10) 0.0022(10)
C22 0.0250(12) 0.0348(13) 0.0245(12) -0.0131(10) -0.0015(9) -0.0019(10)
C63 0.0272(12) 0.0368(14) 0.0339(13) -0.0185(11) -0.0054(10) 0.0054(11)
C34 0.0304(13) 0.0303(13) 0.0322(13) -0.0129(11) -0.0052(10) -0.0015(10)
C28 0.0251(12) 0.0342(13) 0.0346(13) -0.0156(11) -0.0079(10) 0.0025(10)
C55 0.0342(13) 0.0312(13) 0.0404(14) -0.0182(11) -0.0175(11) 0.0085(11)
C31 0.0368(14) 0.0267(12) 0.0356(14) -0.0134(11) -0.0106(11) 0.0018(11)
C19 0.0272(13) 0.0454(16) 0.0333(14) -0.0175(12) -0.0041(10) 0.0053(11)
C42 0.0302(13) 0.0342(13) 0.0239(12) -0.0101(10) -0.0055(10) -0.0038(10)
C7 0.0319(13) 0.0261(12) 0.0321(13) -0.0103(10) -0.0101(10) 0.0014(10)
C87 0.0415(15) 0.0261(13) 0.0357(14) -0.0062(11) -0.0115(12) -0.0014(11)
C29 0.0302(13) 0.0403(15) 0.0390(15) -0.0212(12) -0.0041(11) 0.0050(11)
C25 0.0303(13) 0.0280(13) 0.0524(17) -0.0197(12) -0.0073(12) -0.0012(11)
C59 0.0463(16) 0.0393(15) 0.0313(14) -0.0207(12) -0.0098(12) 0.0097(12)
C40 0.0494(16) 0.0283(13) 0.0273(12) -0.0136(10) -0.0146(11) -0.0033(11)
C79 0.0330(14) 0.0429(15) 0.0372(14) -0.0154(12) -0.0166(11) 0.0089(12)
C72 0.0412(15) 0.0371(15) 0.0358(14) -0.0229(12) -0.0009(12) -0.0051(12)
C71 0.0267(13) 0.0334(14) 0.0481(16) -0.0205(12) -0.0027(11) 0.0023(11)
C57 0.0411(14) 0.0298(13) 0.0261(12) -0.0105(10) -0.0116(11) -0.0021(11)
C56 0.0466(16) 0.0289(13) 0.0351(14) -0.0119(11) -0.0211(12) 0.0066(11)
C18 0.0328(14) 0.0449(16) 0.0459(16) -0.0266(13) -0.0088(12) 0.0145(12)
C48 0.0290(13) 0.0484(16) 0.0322(13) -0.0204(12) -0.0108(11) 0.0094(12)
C51 0.0256(13) 0.0535(17) 0.0255(13) -0.0091(12) -0.0022(10) 0.0006(12)
C17 0.0359(14) 0.0333(14) 0.0471(16) -0.0224(12) -0.0141(12) 0.0076(11)
C30 0.0408(15) 0.0311(13) 0.0419(15) -0.0204(12) -0.0130(12) 0.0098(11)
C23 0.0343(14) 0.0477(17) 0.0399(15) -0.0214(13) -0.0081(12) -0.0052(12)
C45 0.0535(17) 0.0298(13) 0.0367(14) -0.0156(11) -0.0202(13) 0.0129(12)
C64 0.0338(14) 0.0518(17) 0.0429(16) -0.0302(14) -0.0077(12) 0.0076(13)
C11 0.0244(13) 0.0521(17) 0.0388(15) -0.0190(13) -0.0017(11) 0.0072(12)
C88 0.0576(19) 0.0305(14) 0.0436(16) -0.0216(13) 0.0036(14) -0.0057(13)
C43 0.0455(16) 0.0360(15) 0.0363(15) -0.0072(12) -0.0094(12) -0.0131(13)
C37 0.0353(15) 0.0367(15) 0.0478(17) -0.0140(13) 0.0050(12) 0.0000(12)
C33 0.0444(16) 0.0397(15) 0.0312(14) -0.0129(12) -0.0080(12) 0.0019(12)
C21 0.0511(17) 0.0411(16) 0.0320(14) -0.0085(12) -0.0146(12) -0.0086(13)
C62 0.0285(13) 0.0453(16) 0.0515(17) -0.0265(14) -0.0065(12) 0.0017(12)
C44 0.067(2) 0.0255(13) 0.0357(15) -0.0067(11) -0.0163(14) -0.0029(13)
B1 0.0220(12) 0.0230(12) 0.0196(12) -0.0100(10) -0.0044(9) 0.0012(10)
C49 0.0385(15) 0.0499(17) 0.0366(15) -0.0202(13) -0.0172(12) 0.0072(13)
C35 0.0342(15) 0.0473(17) 0.0413(16) -0.0139(13) -0.0035(12) -0.0111(13)
C8 0.0464(17) 0.0288(14) 0.070(2) -0.0275(14) -0.0215(15) 0.0154(13)
C61 0.0307(14) 0.0366(15) 0.065(2) -0.0231(14) -0.0046(13) -0.0059(12)
C26 0.0507(18) 0.0333(15) 0.0562(19) -0.0105(14) -0.0099(15) -0.0048(13)
C24 0.0342(15) 0.0402(16) 0.081(2) -0.0329(16) -0.0171(15) -0.0009(13)
C12 0.0349(15) 0.064(2) 0.0419(17) -0.0235(15) 0.0046(12) 0.0050(14)
C47 0.0392(16) 0.078(2) 0.0527(19) -0.0377(18) -0.0163(14) 0.0243(16)
C9 0.0442(17) 0.0453(18) 0.079(2) -0.0360(18) -0.0196(16) 0.0172(14)
C52 0.0407(17) 0.086(3) 0.0387(17) -0.0276(17) -0.0045(13) 0.0209(17)
C50 0.0352(16) 0.083(3) 0.0448(18) -0.0063(17) -0.0116(14) -0.0115(17)
C36 0.0503(19) 0.063(2) 0.058(2) -0.0240(18) -0.0027(16) -0.0202(17)
C38 0.0422(17) 0.065(2) 0.0438(18) -0.0001(16) -0.0037(14) 0.0009(16)

loop_
_atom_type_symbol
_atom_type_description
_atom_type_scat_dispersion_real
_atom_type_scat_dispersion_imag
_atom_type_scat_source
C C 0.0181 0.0091 'International Tables Vol C Tables 4.2.6.8 and 6.1.1.4'
H H 0.0000 0.0000 'International Tables Vol C Tables 4.2.6.8 and 6.1.1.4'
N N 0.0311 0.0180 'International Tables Vol C Tables 4.2.6.8 and 6.1.1.4'
O O 0.0492 0.0322 'International Tables Vol C Tables 4.2.6.8 and 6.1.1.4'
B B 0.0090 0.0039 'International Tables Vol C Tables 4.2.6.8 and 6.1.1.4'
F F 0.0727 0.0534 'International Tables Vol C Tables 4.2.6.8 and 6.1.1.4'
P P 0.2955 0.4335 'International Tables Vol C Tables 4.2.6.8 and 6.1.1.4'

loop_
_geom_angle_atom_site_label_1
_geom_angle_atom_site_label_2
_geom_angle_atom_site_label_3
_geom_angle
_geom_angle_site_symmetry_1
_geom_angle_site_symmetry_3
_geom_angle_publ_flag
C3 P2 C1 103.82(11) . . ?
C6 P1 C1 102.01(11) . . ?
C10 O2 C11 116.5(2) . . ?
C7 O4 C8 116.4(2) . . ?
C4 N3 C53 131.43(19) . . ?
C4 N3 C39 110.51(19) . . ?
C53 N3 C39 118.04(18) . . ?
C4 N4 C41 127.56(19) . . ?
C4 N4 C40 110.74(19) . . ?
C41 N4 C40 119.67(19) . . ?
C2 N2 C15 129.24(19) . . ?
C2 N2 C14 110.35(19) . . ?
C15 N2 C14 117.82(18) . . ?
C2 N1 C27 130.79(19) . . ?
C2 N1 C13 111.39(19) . . ?
C27 N1 C13 117.10(19) . . ?
N3 C4 N4 110.81(19) . . ?
N3 C4 C3 126.9(2) . . ?
N4 C4 C3 122.3(2) . . ?
C66 C65 C70 116.0(2) . . ?
C66 C65 B1 122.3(2) . . ?
C70 C65 B1 121.3(2) . . ?
C74 C73 B1 119.8(2) . . ?
C78 C73 C74 115.8(2) . . ?
C78 C73 B1 124.1(2) . . ?
C92 C91 C90 120.9(2) . . ?
C92 C91 C96 120.7(2) . . ?
C90 C91 C96 118.4(2) . . ?
C4 C3 P2 118.81(16) . . ?
C5 C3 P2 125.59(17) . . ?
C5 C3 C4 115.6(2) . . ?
N2 C2 C1 121.9(2) . . ?
N1 C2 N2 108.19(19) . . ?
N1 C2 C1 129.9(2) . . ?
C94 C89 B1 121.7(2) . . ?
C90 C89 C94 115.9(2) . . ?
C90 C89 B1 122.0(2) . . ?
C86 C81 C82 116.0(2) . . ?
C86 C81 B1 121.6(2) . . ?
C82 C81 B1 122.0(2) . . ?
C94 C93 C95 118.9(2) . . ?
C92 C93 C94 120.8(2) . . ?
C92 C93 C95 120.3(2) . . ?
C89 C94 H94 118.9 . . ?
C93 C94 C89 122.2(2) . . ?
C93 C94 H94 118.9 . . ?
C81 C86 H86 119.0 . . ?
C81 C86 C85 122.0(2) . . ?
C85 C86 H86 119.0 . . ?
C54 C53 N3 117.2(2) . . ?
C54 C53 C58 122.8(2) . . ?
C58 C53 N3 119.3(2) . . ?
C73 C74 H74 118.9 . . ?
C75 C74 C73 122.3(2) . . ?
C75 C74 H74 118.9 . . ?
C53 C54 C63 122.7(2) . . ?
C55 C54 C53 117.5(2) . . ?
C55 C54 C63 119.7(2) . . ?
C91 C92 C93 118.2(2) . . ?
C91 C92 H92 120.9 . . ?
C93 C92 H92 120.9 . . ?
C74 C75 C76 121.0(2) . . ?
C74 C75 C80 118.7(2) . . ?
C76 C75 C80 120.2(2) . . ?
C65 C66 H66 118.9 . . ?
C67 C66 C65 122.2(2) . . ?
C67 C66 H66 118.9 . . ?
C3 C5 C10 116.0(2) . . ?
C6 C5 C3 122.7(2) . . ?
C6 C5 C10 121.0(2) . . ?
O2 C10 C5 110.06(19) . . ?
O1 C10 O2 124.1(2) . . ?
O1 C10 C5 125.6(2) . . ?
C86 C85 C87 118.5(2) . . ?
C84 C85 C86 121.1(2) . . ?
C84 C85 C87 120.4(2) . . ?
C32 C27 N1 118.7(2) . . ?
C32 C27 C28 121.9(2) . . ?
C28 C27 N1 118.6(2) . . ?
C85 C84 H84 121.0 . . ?
C85 C84 C83 117.9(2) . . ?
C83 C84 H84 121.0 . . ?
C65 C70 H70 119.0 . . ?
C69 C70 C65 122.0(2) . . ?
C69 C70 H70 119.0 . . ?
C91 C90 H90 119.0 . . ?
C89 C90 C91 122.0(2) . . ?
C89 C90 H90 119.0 . . ?
P2 C1 P1 120.41(13) . . ?
C2 C1 P2 125.47(18) . . ?
C2 C1 P1 113.38(16) . . ?
C73 C78 H78 118.9 . . ?
C77 C78 C73 122.3(2) . . ?
C77 C78 H78 118.9 . . ?
C16 C15 N2 117.9(2) . . ?
C20 C15 N2 119.8(2) . . ?
C20 C15 C16 121.9(2) . . ?
C81 C82 H82 119.0 . . ?
C83 C82 C81 122.0(2) . . ?
C83 C82 H82 119.0 . . ?
C15 C16 C25 123.0(2) . . ?
C17 C16 C15 117.8(2) . . ?
C17 C16 C25 119.2(2) . . ?
C78 C77 C79 118.5(2) . . ?
C76 C77 C78 121.1(2) . . ?
C76 C77 C79 120.3(2) . . ?
C46 C41 N4 118.8(2) . . ?
C46 C41 C42 122.6(2) . . ?
C42 C41 N4 118.3(2) . . ?
C66 C67 C72 119.1(2) . . ?
C68 C67 C66 120.8(2) . . ?
C68 C67 C72 120.1(2) . . ?
C53 C58 C60 122.5(2) . . ?
C57 C58 C53 117.0(2) . . ?
C57 C58 C60 120.5(2) . . ?
F22 C96 F24 105.1(2) . . ?
F22 C96 C91 112.9(2) . . ?
F23 C96 F22 106.8(2) . . ?
F23 C96 F24 106.3(2) . . ?
F23 C96 C91 113.2(2) . . ?
F24 C96 C91 111.91(19) . . ?
C15 C20 C22 123.2(2) . . ?
C19 C20 C15 117.5(2) . . ?
C19 C20 C22 119.2(2) . . ?
C27 C32 C34 122.2(2) . . ?
C31 C32 C27 118.0(2) . . ?
C31 C32 C34 119.7(2) . . ?
N2 C14 H14A 111.3 . . ?
N2 C14 H14B 111.3 . . ?
N2 C14 C13 102.46(19) . . ?
H14A C14 H14B 109.2 . . ?
C13 C14 H14A 111.3 . . ?
C13 C14 H14B 111.3 . . ?
C70 C69 C71 120.1(2) . . ?
C68 C69 C70 120.7(2) . . ?
C68 C69 C71 119.2(2) . . ?
C41 C46 C48 123.4(2) . . ?
C45 C46 C41 117.1(2) . . ?
C45 C46 C48 119.3(2) . . ?
C75 C76 H76 121.3 . . ?
C77 C76 C75 117.5(2) . . ?
C77 C76 H76 121.3 . . ?
C58 C60 H60 108.0 . . ?
C58 C60 C59 110.2(2) . . ?
C58 C60 C61 112.0(2) . . ?
C59 C60 H60 108.0 . . ?
C61 C60 H60 108.0 . . ?
C61 C60 C59 110.4(2) . . ?
C84 C83 C82 120.9(2) . . ?
C84 C83 C88 118.8(2) . . ?
C82 C83 C88 120.4(2) . . ?
F19 C95 C93 112.0(2) . . ?
F21 C95 F19 106.1(2) . . ?
F21 C95 C93 112.9(2) . . ?
F20 C95 F19 106.3(2) . . ?
F20 C95 F21 106.3(2) . . ?
F20 C95 C93 112.6(2) . . ?
C5 C6 P1 125.87(19) . . ?
C5 C6 C7 118.9(2) . . ?
C7 C6 P1 115.11(17) . . ?
C67 C68 C69 118.2(2) . . ?
C67 C68 H68 120.9 . . ?
C69 C68 H68 120.9 . . ?
F17 C80 C75 111.3(2) . . ?
F16 C80 F17 105.7(2) . . ?
F16 C80 C75 113.3(2) . . ?
F18 C80 F17 106.0(2) . . ?
F18 C80 F16 107.1(2) . . ?
F18 C80 C75 112.9(2) . . ?
N3 C39 H39A 111.1 . . ?
N3 C39 H39B 111.1 . . ?
N3 C39 C40 103.18(19) . . ?
H39A C39 H39B 109.1 . . ?
C40 C39 H39A 111.1 . . ?
C40 C39 H39B 111.1 . . ?
N1 C13 C14 102.2(2) . . ?
N1 C13 H13A 111.3 . . ?
N1 C13 H13B 111.3 . . ?
C14 C13 H13A 111.3 . . ?
C14 C13 H13B 111.3 . . ?
H13A C13 H13B 109.2 . . ?
C20 C22 H22 107.7 . . ?
C20 C22 C23 112.5(2) . . ?
C20 C22 C21 110.8(2) . . ?
C23 C22 H22 107.7 . . ?
C21 C22 H22 107.7 . . ?
C21 C22 C23 110.4(2) . . ?
C54 C63 H63 108.0 . . ?
C54 C63 C64 109.6(2) . . ?
C54 C63 C62 112.8(2) . . ?
C64 C63 H63 108.0 . . ?
C62 C63 H63 108.0 . . ?
C62 C63 C64 110.4(2) . . ?
C32 C34 H34 107.7 . . ?
C32 C34 C33 110.6(2) . . ?
C32 C34 C35 112.2(2) . . ?
C33 C34 H34 107.7 . . ?
C35 C34 H34 107.7 . . ?
C35 C34 C33 110.6(2) . . ?
C27 C28 C37 122.3(2) . . ?
C29 C28 C27 117.5(2) . . ?
C29 C28 C37 119.9(2) . . ?
C54 C55 H55 119.5 . . ?
C56 C55 C54 120.9(2) . . ?
C56 C55 H55 119.5 . . ?
C32 C31 H31 119.4 . . ?
C30 C31 C32 121.1(3) . . ?
C30 C31 H31 119.4 . . ?
C20 C19 H19 119.2 . . ?
C18 C19 C20 121.5(3) . . ?
C18 C19 H19 119.2 . . ?
C41 C42 C51 123.1(2) . . ?
C43 C42 C41 117.0(3) . . ?
C43 C42 C51 119.6(2) . . ?
O4 C7 C6 110.5(2) . . ?
O3 C7 O4 124.9(2) . . ?
O3 C7 C6 124.6(2) . . ?
F4 C87 F5 104.2(2) . . ?
F4 C87 C85 112.9(2) . . ?
F6 C87 F4 108.2(2) . . ?
F6 C87 F5 105.6(3) . . ?
F6 C87 C85 113.1(2) . . ?
F5 C87 C85 112.2(2) . . ?
C28 C29 H29 119.3 . . ?
C30 C29 C28 121.3(2) . . ?
C30 C29 H29 119.3 . . ?
C16 C25 H25 108.1 . . ?
C16 C25 C26 111.7(2) . . ?
C16 C25 C24 110.8(2) . . ?
C26 C25 H25 108.1 . . ?
C26 C25 C24 110.1(2) . . ?
C24 C25 H25 108.1 . . ?
C60 C59 H59A 109.5 . . ?
C60 C59 H59B 109.5 . . ?
C60 C59 H59C 109.5 . . ?
H59A C59 H59B 109.5 . . ?
H59A C59 H59C 109.5 . . ?
H59B C59 H59C 109.5 . . ?
N4 C40 C39 103.19(19) . . ?
N4 C40 H40A 111.1 . . ?
N4 C40 H40B 111.1 . . ?
C39 C40 H40A 111.1 . . ?
C39 C40 H40B 111.1 . . ?
H40A C40 H40B 109.1 . . ?
F13 C79 F15 106.1(2) . . ?
F13 C79 F14 107.2(2) . . ?
F13 C79 C77 113.8(2) . . ?
F15 C79 C77 112.3(2) . . ?
F14 C79 F15 105.1(2) . . ?
F14 C79 C77 111.8(2) . . ?
F11 C72 F10 102.9(3) . . ?
F11 C72 C67 113.2(2) . . ?
F10 C72 C67 111.9(2) . . ?
F12 C72 F11 108.5(3) . . ?
F12 C72 F10 105.4(3) . . ?
F12 C72 C67 114.1(2) . . ?
F9 C71 F8 102.3(3) . . ?
F9 C71 C69 113.8(2) . . ?
F8 C71 C69 112.8(2) . . ?
F7 C71 F9 107.3(3) . . ?
F7 C71 F8 105.7(3) . . ?
F7 C71 C69 113.9(3) . . ?
C58 C57 H57 119.3 . . ?
C56 C57 C58 121.4(2) . . ?
C56 C57 H57 119.3 . . ?
C55 C56 C57 120.4(2) . . ?
C55 C56 H56 119.8 . . ?
C57 C56 H56 119.8 . . ?
C19 C18 H18 120.0 . . ?
C19 C18 C17 120.0(2) . . ?
C17 C18 H18 120.0 . . ?
C46 C48 H48 108.2 . . ?
C46 C48 C49 109.3(2) . . ?
C46 C48 C47 113.2(2) . . ?
C49 C48 H48 108.2 . . ?
C47 C48 H48 108.2 . . ?
C47 C48 C49 109.6(2) . . ?
C42 C51 H51 108.3 . . ?
C42 C51 C52 109.2(2) . . ?
C42 C51 C50 112.5(3) . . ?
C52 C51 H51 108.3 . . ?
C52 C51 C50 110.0(3) . . ?
C50 C51 H51 108.3 . . ?
C16 C17 H17 119.4 . . ?
C18 C17 C16 121.1(3) . . ?
C18 C17 H17 119.4 . . ?
C31 C30 H30 120.0 . . ?
C29 C30 C31 120.0(2) . . ?
C29 C30 H30 120.0 . . ?
C22 C23 H23A 109.5 . . ?
C22 C23 H23B 109.5 . . ?
C22 C23 H23C 109.5 . . ?
H23A C23 H23B 109.5 . . ?
H23A C23 H23C 109.5 . . ?
H23B C23 H23C 109.5 . . ?
C46 C45 H45 119.2 . . ?
C44 C45 C46 121.6(3) . . ?
C44 C45 H45 119.2 . . ?
C63 C64 H64A 109.5 . . ?
C63 C64 H64B 109.5 . . ?
C63 C64 H64C 109.5 . . ?
H64A C64 H64B 109.5 . . ?
H64A C64 H64C 109.5 . . ?
H64B C64 H64C 109.5 . . ?
O2 C11 H11A 110.2 . . ?
O2 C11 H11B 110.2 . . ?
O2 C11 C12 107.6(2) . . ?
H11A C11 H11B 108.5 . . ?
C12 C11 H11A 110.2 . . ?
C12 C11 H11B 110.2 . . ?
F2 C88 F3 105.0(3) . . ?
F2 C88 C83 113.7(2) . . ?
F3 C88 C83 112.1(2) . . ?
F1 C88 F2 107.6(3) . . ?
F1 C88 F3 105.2(3) . . ?
F1 C88 C83 112.6(3) . . ?
C42 C43 H43 119.5 . . ?
C44 C43 C42 121.1(3) . . ?
C44 C43 H43 119.5 . . ?
C28 C37 H37 108.5 . . ?
C28 C37 C36 109.9(3) . . ?
C28 C37 C38 112.1(3) . . ?
C36 C37 H37 108.5 . . ?
C38 C37 H37 108.5 . . ?
C38 C37 C36 109.2(3) . . ?
C34 C33 H33A 109.5 . . ?
C34 C33 H33B 109.5 . . ?
C34 C33 H33C 109.5 . . ?
H33A C33 H33B 109.5 . . ?
H33A C33 H33C 109.5 . . ?
H33B C33 H33C 109.5 . . ?
C22 C21 H21A 109.5 . . ?
C22 C21 H21B 109.5 . . ?
C22 C21 H21C 109.5 . . ?
H21A C21 H21B 109.5 . . ?
H21A C21 H21C 109.5 . . ?
H21B C21 H21C 109.5 . . ?
C63 C62 H62A 109.5 . . ?
C63 C62 H62B 109.5 . . ?
C63 C62 H62C 109.5 . . ?
H62A C62 H62B 109.5 . . ?
H62A C62 H62C 109.5 . . ?
H62B C62 H62C 109.5 . . ?
C45 C44 C43 120.3(3) . . ?
C45 C44 H44 119.8 . . ?
C43 C44 H44 119.8 . . ?
C65 B1 C73 103.50(18) . . ?
C65 B1 C89 112.97(18) . . ?
C73 B1 C89 111.57(18) . . ?
C81 B1 C65 112.52(18) . . ?
C81 B1 C73 113.62(19) . . ?
C81 B1 C89 103.00(18) . . ?
C48 C49 H49A 109.5 . . ?
C48 C49 H49B 109.5 . . ?
C48 C49 H49C 109.5 . . ?
H49A C49 H49B 109.5 . . ?
H49A C49 H49C 109.5 . . ?
H49B C49 H49C 109.5 . . ?
C34 C35 H35A 109.5 . . ?
C34 C35 H35B 109.5 . . ?
C34 C35 H35C 109.5 . . ?
H35A C35 H35B 109.5 . . ?
H35A C35 H35C 109.5 . . ?
H35B C35 H35C 109.5 . . ?
O4 C8 H8A 109.5 . . ?
O4 C8 H8B 109.5 . . ?
O4 C8 C9 110.8(3) . . ?
H8A C8 H8B 108.1 . . ?
C9 C8 H8A 109.5 . . ?
C9 C8 H8B 109.5 . . ?
C60 C61 H61A 109.5 . . ?
C60 C61 H61B 109.5 . . ?
C60 C61 H61C 109.5 . . ?
H61A C61 H61B 109.5 . . ?
H61A C61 H61C 109.5 . . ?
H61B C61 H61C 109.5 . . ?
C25 C26 H26A 109.5 . . ?
C25 C26 H26B 109.5 . . ?
C25 C26 H26C 109.5 . . ?
H26A C26 H26B 109.5 . . ?
H26A C26 H26C 109.5 . . ?
H26B C26 H26C 109.5 . . ?
C25 C24 H24A 109.5 . . ?
C25 C24 H24B 109.5 . . ?
C25 C24 H24C 109.5 . . ?
H24A C24 H24B 109.5 . . ?
H24A C24 H24C 109.5 . . ?
H24B C24 H24C 109.5 . . ?
C11 C12 H12A 109.5 . . ?
C11 C12 H12B 109.5 . . ?
C11 C12 H12C 109.5 . . ?
H12A C12 H12B 109.5 . . ?
H12A C12 H12C 109.5 . . ?
H12B C12 H12C 109.5 . . ?
C48 C47 H47A 109.5 . . ?
C48 C47 H47B 109.5 . . ?
C48 C47 H47C 109.5 . . ?
H47A C47 H47B 109.5 . . ?
H47A C47 H47C 109.5 . . ?
H47B C47 H47C 109.5 . . ?
C8 C9 H9A 109.5 . . ?
C8 C9 H9B 109.5 . . ?
C8 C9 H9C 109.5 . . ?
H9A C9 H9B 109.5 . . ?
H9A C9 H9C 109.5 . . ?
H9B C9 H9C 109.5 . . ?
C51 C52 H52A 109.5 . . ?
C51 C52 H52B 109.5 . . ?
C51 C52 H52C 109.5 . . ?
H52A C52 H52B 109.5 . . ?
H52A C52 H52C 109.5 . . ?
H52B C52 H52C 109.5 . . ?
C51 C50 H50A 109.5 . . ?
C51 C50 H50B 109.5 . . ?
C51 C50 H50C 109.5 . . ?
H50A C50 H50B 109.5 . . ?
H50A C50 H50C 109.5 . . ?
H50B C50 H50C 109.5 . . ?
C37 C36 H36A 109.5 . . ?
C37 C36 H36B 109.5 . . ?
C37 C36 H36C 109.5 . . ?
H36A C36 H36B 109.5 . . ?
H36A C36 H36C 109.5 . . ?
H36B C36 H36C 109.5 . . ?
C37 C38 H38A 109.5 . . ?
C37 C38 H38B 109.5 . . ?
C37 C38 H38C 109.5 . . ?
H38A C38 H38B 109.5 . . ?
H38A C38 H38C 109.5 . . ?
H38B C38 H38C 109.5 . . ?
C99 C99 H99A 105.2 2_776 . ?
C99 C99 H99B 105.2 2_776 . ?
C99 C99 C98 128.4(10) 2_776 . ?
H99A C99 H99B 105.9 . . ?
C98 C99 H99A 105.2 . . ?
C98 C99 H99B 105.2 . . ?
H97A C97 H97B 109.5 . . ?
H97A C97 H97C 109.5 . . ?
H97B C97 H97C 109.5 . . ?
C98 C97 H97A 109.5 . . ?
C98 C97 H97B 109.5 . . ?
C98 C97 H97C 109.5 . . ?
C99 C98 H98A 109.2 . . ?
C99 C98 H98B 109.2 . . ?
C97 C98 C99 111.9(9) . . ?
C97 C98 H98A 109.2 . . ?
C97 C98 H98B 109.2 . . ?
H98A C98 H98B 107.9 . . ?

loop_
_geom_bond_atom_site_label_1
_geom_bond_atom_site_label_2
_geom_bond_distance
_geom_bond_site_symmetry_2
_geom_bond_publ_flag
P2 C3 1.724(2) . ?
P2 C1 1.767(2) . ?
P1 C1 1.793(2) . ?
P1 C6 1.747(3) . ?
F22 C96 1.334(3) . ?
F17 C80 1.353(3) . ?
F16 C80 1.334(3) . ?
F19 C95 1.343(3) . ?
F21 C95 1.342(3) . ?
F20 C95 1.330(3) . ?
F23 C96 1.332(3) . ?
F13 C79 1.330(3) . ?
F15 C79 1.341(3) . ?
F24 C96 1.342(3) . ?
F18 C80 1.330(3) . ?
F4 C87 1.335(3) . ?
O2 C10 1.335(3) . ?
O2 C11 1.457(3) . ?
O1 C10 1.205(3) . ?
O4 C7 1.329(3) . ?
O4 C8 1.461(3) . ?
F6 C87 1.313(3) . ?
F14 C79 1.339(3) . ?
N3 C4 1.334(3) . ?
N3 C53 1.441(3) . ?
N3 C39 1.475(3) . ?
F9 C71 1.317(3) . ?
O3 C7 1.202(3) . ?
N4 C4 1.339(3) . ?
N4 C41 1.442(3) . ?
N4 C40 1.472(3) . ?
N2 C2 1.374(3) . ?
N2 C15 1.451(3) . ?
N2 C14 1.475(3) . ?
F5 C87 1.337(3) . ?
F2 C88 1.319(4) . ?
N1 C2 1.354(3) . ?
N1 C27 1.441(3) . ?
N1 C13 1.473(3) . ?
F11 C72 1.312(4) . ?
F10 C72 1.346(4) . ?
F3 C88 1.335(4) . ?
F12 C72 1.303(3) . ?
F1 C88 1.309(4) . ?
C4 C3 1.479(3) . ?
C65 C66 1.397(3) . ?
C65 C70 1.404(3) . ?
C65 B1 1.637(3) . ?
C73 C74 1.403(3) . ?
C73 C78 1.395(3) . ?
C73 B1 1.638(3) . ?
C91 C92 1.379(3) . ?
C91 C90 1.402(3) . ?
C91 C96 1.499(3) . ?
C3 C5 1.458(3) . ?
C2 C1 1.424(3) . ?
C89 C94 1.401(3) . ?
C89 C90 1.398(3) . ?
C89 B1 1.641(3) . ?
C81 C86 1.396(3) . ?
C81 C82 1.402(3) . ?
C81 B1 1.634(3) . ?
C93 C94 1.394(3) . ?
C93 C92 1.390(3) . ?
C93 C95 1.491(3) . ?
F8 C71 1.323(4) . ?
C94 H94 0.9500 . ?
C86 H86 0.9500 . ?
C86 C85 1.398(3) . ?
C53 C54 1.401(3) . ?
C53 C58 1.403(3) . ?
C74 H74 0.9500 . ?
C74 C75 1.388(3) . ?
C54 C63 1.520(4) . ?
C54 C55 1.397(4) . ?
C92 H92 0.9500 . ?
C75 C76 1.395(3) . ?
C75 C80 1.497(3) . ?
C66 H66 0.9500 . ?
C66 C67 1.392(3) . ?
C5 C10 1.511(3) . ?
C5 C6 1.373(3) . ?
C85 C84 1.377(3) . ?
C85 C87 1.496(4) . ?
C27 C32 1.400(3) . ?
C27 C28 1.403(3) . ?
C84 H84 0.9500 . ?
C84 C83 1.393(4) . ?
C70 H70 0.9500 . ?
C70 C69 1.393(3) . ?
C90 H90 0.9500 . ?
C78 H78 0.9500 . ?
C78 C77 1.394(3) . ?
C15 C16 1.407(3) . ?
C15 C20 1.405(3) . ?
C82 H82 0.9500 . ?
C82 C83 1.393(3) . ?
C16 C25 1.524(4) . ?
C16 C17 1.393(4) . ?
C77 C76 1.388(4) . ?
C77 C79 1.491(4) . ?
C41 C46 1.404(4) . ?
C41 C42 1.405(3) . ?
C67 C68 1.387(4) . ?
C67 C72 1.496(3) . ?
C58 C60 1.515(3) . ?
C58 C57 1.397(4) . ?
C20 C22 1.514(4) . ?
C20 C19 1.394(4) . ?
C32 C34 1.518(3) . ?
C32 C31 1.394(4) . ?
C14 H14A 0.9900 . ?
C14 H14B 0.9900 . ?
C14 C13 1.509(4) . ?
C69 C68 1.387(3) . ?
C69 C71 1.497(3) . ?
C46 C48 1.522(4) . ?
C46 C45 1.388(4) . ?
C76 H76 0.9500 . ?
C60 H60 1.0000 . ?
C60 C59 1.529(3) . ?
C60 C61 1.529(3) . ?
C83 C88 1.496(4) . ?
C6 C7 1.498(3) . ?
C68 H68 0.9500 . ?
C39 H39A 0.9900 . ?
C39 H39B 0.9900 . ?
C39 C40 1.509(4) . ?
F7 C71 1.265(4) . ?
C13 H13A 0.9900 . ?
C13 H13B 0.9900 . ?
C22 H22 1.0000 . ?
C22 C23 1.529(4) . ?
C22 C21 1.522(4) . ?
C63 H63 1.0000 . ?
C63 C64 1.536(4) . ?
C63 C62 1.535(4) . ?
C34 H34 1.0000 . ?
C34 C33 1.530(4) . ?
C34 C35 1.526(4) . ?
C28 C29 1.398(4) . ?
C28 C37 1.510(4) . ?
C55 H55 0.9500 . ?
C55 C56 1.380(4) . ?
C31 H31 0.9500 . ?
C31 C30 1.380(4) . ?
C19 H19 0.9500 . ?
C19 C18 1.378(4) . ?
C42 C51 1.519(4) . ?
C42 C43 1.392(4) . ?
C29 H29 0.9500 . ?
C29 C30 1.380(4) . ?
C25 H25 1.0000 . ?
C25 C26 1.530(4) . ?
C25 C24 1.538(4) . ?
C59 H59A 0.9800 . ?
C59 H59B 0.9800 . ?
C59 H59C 0.9800 . ?
C40 H40A 0.9900 . ?
C40 H40B 0.9900 . ?
C57 H57 0.9500 . ?
C57 C56 1.381(4) . ?
C56 H56 0.9500 . ?
C18 H18 0.9500 . ?
C18 C17 1.383(4) . ?
C48 H48 1.0000 . ?
C48 C49 1.541(4) . ?
C48 C47 1.529(4) . ?
C51 H51 1.0000 . ?
C51 C52 1.522(4) . ?
C51 C50 1.541(4) . ?
C17 H17 0.9500 . ?
C30 H30 0.9500 . ?
C23 H23A 0.9800 . ?
C23 H23B 0.9800 . ?
C23 H23C 0.9800 . ?
C45 H45 0.9500 . ?
C45 C44 1.370(5) . ?
C64 H64A 0.9800 . ?
C64 H64B 0.9800 . ?
C64 H64C 0.9800 . ?
C11 H11A 0.9900 . ?
C11 H11B 0.9900 . ?
C11 C12 1.492(4) . ?
C43 H43 0.9500 . ?
C43 C44 1.386(5) . ?
C37 H37 1.0000 . ?
C37 C36 1.534(5) . ?
C37 C38 1.534(5) . ?
C33 H33A 0.9800 . ?
C33 H33B 0.9800 . ?
C33 H33C 0.9800 . ?
C21 H21A 0.9800 . ?
C21 H21B 0.9800 . ?
C21 H21C 0.9800 . ?
C62 H62A 0.9800 . ?
C62 H62B 0.9800 . ?
C62 H62C 0.9800 . ?
C44 H44 0.9500 . ?
C49 H49A 0.9800 . ?
C49 H49B 0.9800 . ?
C49 H49C 0.9800 . ?
C35 H35A 0.9800 . ?
C35 H35B 0.9800 . ?
C35 H35C 0.9800 . ?
C8 H8A 0.9900 . ?
C8 H8B 0.9900 . ?
C8 C9 1.503(5) . ?
C61 H61A 0.9800 . ?
C61 H61B 0.9800 . ?
C61 H61C 0.9800 . ?
C26 H26A 0.9800 . ?
C26 H26B 0.9800 . ?
C26 H26C 0.9800 . ?
C24 H24A 0.9800 . ?
C24 H24B 0.9800 . ?
C24 H24C 0.9800 . ?
C12 H12A 0.9800 . ?
C12 H12B 0.9800 . ?
C12 H12C 0.9800 . ?
C47 H47A 0.9800 . ?
C47 H47B 0.9800 . ?
C47 H47C 0.9800 . ?
C9 H9A 0.9800 . ?
C9 H9B 0.9800 . ?
C9 H9C 0.9800 . ?
C52 H52A 0.9800 . ?
C52 H52B 0.9800 . ?
C52 H52C 0.9800 . ?
C50 H50A 0.9800 . ?
C50 H50B 0.9800 . ?
C50 H50C 0.9800 . ?
C36 H36A 0.9800 . ?
C36 H36B 0.9800 . ?
C36 H36C 0.9800 . ?
C38 H38A 0.9800 . ?
C38 H38B 0.9800 . ?
C38 H38C 0.9800 . ?
C99 C99 1.208(14) 2_776 ?
C99 H99A 0.9900 . ?
C99 H99B 0.9900 . ?
C99 C98 1.538(12) . ?
C97 H97A 0.9800 . ?
C97 H97B 0.9800 . ?
C97 H97C 0.9800 . ?
C97 C98 1.308(12) . ?
C98 H98A 0.9900 . ?
C98 H98B 0.9900 . ?

loop_
_geom_torsion_atom_site_label_1
_geom_torsion_atom_site_label_2
_geom_torsion_atom_site_label_3
_geom_torsion_atom_site_label_4
_geom_torsion
_geom_torsion_site_symmetry_1
_geom_torsion_site_symmetry_2
_geom_torsion_site_symmetry_3
_geom_torsion_site_symmetry_4
_geom_torsion_publ_flag
P2 C3 C5 C10 139.49(19) . . . . ?
P2 C3 C5 C6 -34.1(3) . . . . ?
P1 C6 C7 O4 36.9(3) . . . . ?
P1 C6 C7 O3 -141.4(2) . . . . ?
N3 C4 C3 P2 -55.3(3) . . . . ?
N3 C4 C3 C5 126.7(2) . . . . ?
N3 C53 C54 C63 -2.1(3) . . . . ?
N3 C53 C54 C55 173.5(2) . . . . ?
N3 C53 C58 C60 7.7(3) . . . . ?
N3 C53 C58 C57 -172.1(2) . . . . ?
N3 C39 C40 N4 11.9(3) . . . . ?
N4 C4 C3 P2 124.7(2) . . . . ?
N4 C4 C3 C5 -53.2(3) . . . . ?
N4 C41 C46 C48 3.8(3) . . . . ?
N4 C41 C46 C45 178.7(2) . . . . ?
N4 C41 C42 C51 -6.0(3) . . . . ?
N4 C41 C42 C43 179.9(2) . . . . ?
N2 C2 C1 P2 168.73(17) . . . . ?
N2 C2 C1 P1 -21.2(3) . . . . ?
N2 C15 C16 C25 -10.4(4) . . . . ?
N2 C15 C16 C17 170.3(2) . . . . ?
N2 C15 C20 C22 5.9(3) . . . . ?
N2 C15 C20 C19 -171.5(2) . . . . ?
N2 C14 C13 N1 -22.3(2) . . . . ?
N1 C2 C1 P2 -12.1(4) . . . . ?
N1 C2 C1 P1 158.0(2) . . . . ?
N1 C27 C32 C34 -3.0(3) . . . . ?
N1 C27 C32 C31 173.0(2) . . . . ?
N1 C27 C28 C29 -172.1(2) . . . . ?
N1 C27 C28 C37 2.0(4) . . . . ?
C4 N3 C53 C54 97.8(3) . . . . ?
C4 N3 C53 C58 -92.1(3) . . . . ?
C4 N3 C39 C40 -11.7(3) . . . . ?
C4 N4 C41 C46 121.8(3) . . . . ?
C4 N4 C41 C42 -64.7(3) . . . . ?
C4 N4 C40 C39 -9.1(3) . . . . ?
C4 C3 C5 C10 -42.7(3) . . . . ?
C4 C3 C5 C6 143.7(2) . . . . ?
C65 C66 C67 C68 -0.7(4) . . . . ?
C65 C66 C67 C72 178.5(2) . . . . ?
C65 C70 C69 C68 -0.8(4) . . . . ?
C65 C70 C69 C71 177.2(2) . . . . ?
C73 C74 C75 C76 -0.1(3) . . . . ?
C73 C74 C75 C80 176.3(2) . . . . ?
C73 C78 C77 C76 1.2(4) . . . . ?
C73 C78 C77 C79 -175.7(2) . . . . ?
C3 P2 C1 P1 30.58(16) . . . . ?
C3 P2 C1 C2 -159.94(19) . . . . ?
C3 C5 C10 O2 -140.7(2) . . . . ?
C3 C5 C10 O1 34.4(3) . . . . ?
C3 C5 C6 P1 12.1(3) . . . . ?
C3 C5 C6 C7 -163.4(2) . . . . ?
C2 N2 C15 C16 128.6(3) . . . . ?
C2 N2 C15 C20 -59.0(3) . . . . ?
C2 N2 C14 C13 20.1(3) . . . . ?
C2 N1 C27 C32 90.8(3) . . . . ?
C2 N1 C27 C28 -99.1(3) . . . . ?
C2 N1 C13 C14 19.2(3) . . . . ?
C81 C86 C85 C84 0.5(4) . . . . ?
C81 C86 C85 C87 179.8(2) . . . . ?
C81 C82 C83 C84 2.0(4) . . . . ?
C81 C82 C83 C88 -178.5(2) . . . . ?
C94 C89 C90 C91 1.7(3) . . . . ?
C94 C89 B1 C65 -39.4(3) . . . . ?
C94 C89 B1 C73 -155.5(2) . . . . ?
C94 C89 B1 C81 82.3(2) . . . . ?
C94 C93 C92 C91 1.2(3) . . . . ?
C94 C93 C95 F19 48.8(3) . . . . ?
C94 C93 C95 F21 168.5(2) . . . . ?
C94 C93 C95 F20 -71.0(3) . . . . ?
C86 C81 C82 C83 -1.5(3) . . . . ?
C86 C81 B1 C65 36.2(3) . . . . ?
C86 C81 B1 C73 153.4(2) . . . . ?
C86 C81 B1 C89 -85.8(2) . . . . ?
C86 C85 C84 C83 0.0(4) . . . . ?
C86 C85 C87 F4 178.6(2) . . . . ?
C86 C85 C87 F6 55.3(3) . . . . ?
C86 C85 C87 F5 -64.0(3) . . . . ?
C53 N3 C4 N4 -171.9(2) . . . . ?
C53 N3 C4 C3 8.2(4) . . . . ?
C53 N3 C39 C40 166.9(2) . . . . ?
C53 C54 C63 C64 109.1(3) . . . . ?
C53 C54 C63 C62 -127.5(3) . . . . ?
C53 C54 C55 C56 -2.6(4) . . . . ?
C53 C58 C60 C59 107.1(3) . . . . ?
C53 C58 C60 C61 -129.5(3) . . . . ?
C53 C58 C57 C56 0.2(3) . . . . ?
C74 C73 C78 C77 -1.8(3) . . . . ?
C74 C73 B1 C65 -80.2(2) . . . . ?
C74 C73 B1 C89 41.6(3) . . . . ?
C74 C73 B1 C81 157.5(2) . . . . ?
C74 C75 C76 C77 -0.6(3) . . . . ?
C74 C75 C80 F17 -80.3(3) . . . . ?
C74 C75 C80 F16 160.8(2) . . . . ?
C74 C75 C80 F18 38.8(3) . . . . ?
C54 C53 C58 C60 177.2(2) . . . . ?
C54 C53 C58 C57 -2.6(3) . . . . ?
C54 C55 C56 C57 0.3(4) . . . . ?
C92 C91 C90 C89 -0.7(3) . . . . ?
C92 C91 C96 F22 -131.5(2) . . . . ?
C92 C91 C96 F23 -10.0(3) . . . . ?
C92 C91 C96 F24 110.1(3) . . . . ?
C92 C93 C94 C89 -0.1(3) . . . . ?
C92 C93 C95 F19 -131.8(2) . . . . ?
C92 C93 C95 F21 -12.1(3) . . . . ?
C92 C93 C95 F20 108.4(3) . . . . ?
C66 C65 C70 C69 1.0(3) . . . . ?
C66 C65 B1 C73 87.8(3) . . . . ?
C66 C65 B1 C89 -33.1(3) . . . . ?
C66 C65 B1 C81 -149.2(2) . . . . ?
C66 C67 C68 C69 0.9(4) . . . . ?
C66 C67 C72 F11 -67.0(4) . . . . ?
C66 C67 C72 F10 48.7(3) . . . . ?
C66 C67 C72 F12 168.2(3) . . . . ?
C5 C6 C7 O4 -147.2(2) . . . . ?
C5 C6 C7 O3 34.5(4) . . . . ?
C10 O2 C11 C12 -156.7(2) . . . . ?
C10 C5 C6 P1 -161.23(18) . . . . ?
C10 C5 C6 C7 23.3(3) . . . . ?
C85 C84 C83 C82 -1.2(4) . . . . ?
C85 C84 C83 C88 179.3(2) . . . . ?
C27 N1 C2 N2 -176.9(2) . . . . ?
C27 N1 C2 C1 3.8(4) . . . . ?
C27 N1 C13 C14 -169.5(2) . . . . ?
C27 C32 C34 C33 114.9(3) . . . . ?
C27 C32 C34 C35 -121.0(3) . . . . ?
C27 C32 C31 C30 -2.4(4) . . . . ?
C27 C28 C29 C30 0.6(4) . . . . ?
C27 C28 C37 C36 -104.1(3) . . . . ?
C27 C28 C37 C38 134.3(3) . . . . ?
C84 C85 C87 F4 -2.2(4) . . . . ?
C84 C85 C87 F6 -125.5(3) . . . . ?
C84 C85 C87 F5 115.2(3) . . . . ?
C84 C83 C88 F2 -166.2(3) . . . . ?
C84 C83 C88 F3 -47.3(4) . . . . ?
C84 C83 C88 F1 71.1(4) . . . . ?
C70 C65 C66 C67 -0.2(3) . . . . ?
C70 C65 B1 C73 -84.7(2) . . . . ?
C70 C65 B1 C89 154.5(2) . . . . ?
C70 C65 B1 C81 38.4(3) . . . . ?
C70 C69 C68 C67 -0.2(4) . . . . ?
C70 C69 C71 F9 147.9(3) . . . . ?
C70 C69 C71 F8 31.9(4) . . . . ?
C70 C69 C71 F7 -88.6(4) . . . . ?
C90 C91 C92 C93 -0.8(3) . . . . ?
C90 C91 C96 F22 50.4(3) . . . . ?
C90 C91 C96 F23 171.9(2) . . . . ?
C90 C91 C96 F24 -68.0(3) . . . . ?
C90 C89 C94 C93 -1.3(3) . . . . ?
C90 C89 B1 C65 147.8(2) . . . . ?
C90 C89 B1 C73 31.7(3) . . . . ?
C90 C89 B1 C81 -90.5(2) . . . . ?
C1 P2 C3 C4 -167.19(17) . . . . ?
C1 P2 C3 C5 10.5(2) . . . . ?
C1 P1 C6 C5 24.7(2) . . . . ?
C1 P1 C6 C7 -159.74(18) . . . . ?
C78 C73 C74 C75 1.2(3) . . . . ?
C78 C73 B1 C65 94.0(2) . . . . ?
C78 C73 B1 C89 -144.2(2) . . . . ?
C78 C73 B1 C81 -28.3(3) . . . . ?
C78 C77 C76 C75 0.0(3) . . . . ?
C78 C77 C79 F13 -170.3(2) . . . . ?
C78 C77 C79 F15 -49.8(3) . . . . ?
C78 C77 C79 F14 68.1(3) . . . . ?
C15 N2 C2 N1 152.3(2) . . . . ?
C15 N2 C2 C1 -28.4(4) . . . . ?
C15 N2 C14 C13 -143.4(2) . . . . ?
C15 C16 C25 C26 -126.4(3) . . . . ?
C15 C16 C25 C24 110.5(3) . . . . ?
C15 C16 C17 C18 1.5(4) . . . . ?
C15 C20 C22 C23 135.6(2) . . . . ?
C15 C20 C22 C21 -100.3(3) . . . . ?
C15 C20 C19 C18 1.4(4) . . . . ?
C82 C81 C86 C85 0.2(3) . . . . ?
C82 C81 B1 C65 -152.2(2) . . . . ?
C82 C81 B1 C73 -35.0(3) . . . . ?
C82 C81 B1 C89 85.8(2) . . . . ?
C82 C83 C88 F2 14.4(4) . . . . ?
C82 C83 C88 F3 133.3(3) . . . . ?
C82 C83 C88 F1 -108.4(3) . . . . ?
C16 C15 C20 C22 178.0(2) . . . . ?
C16 C15 C20 C19 0.5(4) . . . . ?
C41 N4 C4 N3 165.5(2) . . . . ?
C41 N4 C4 C3 -14.6(3) . . . . ?
C41 N4 C40 C39 -174.1(2) . . . . ?
C41 C46 C48 C49 105.2(3) . . . . ?
C41 C46 C48 C47 -132.4(3) . . . . ?
C41 C46 C45 C44 -0.6(4) . . . . ?
C41 C42 C51 C52 -97.3(3) . . . . ?
C41 C42 C51 C50 140.3(3) . . . . ?
C41 C42 C43 C44 3.3(4) . . . . ?
C58 C53 C54 C63 -171.9(2) . . . . ?
C58 C53 C54 C55 3.8(3) . . . . ?
C58 C57 C56 C55 0.9(4) . . . . ?
C96 C91 C92 C93 -178.8(2) . . . . ?
C96 C91 C90 C89 177.4(2) . . . . ?
C20 C15 C16 C25 177.4(2) . . . . ?
C20 C15 C16 C17 -2.0(4) . . . . ?
C20 C19 C18 C17 -1.9(4) . . . . ?
C32 C27 C28 C29 -2.4(4) . . . . ?
C32 C27 C28 C37 171.7(3) . . . . ?
C32 C31 C30 C29 0.8(4) . . . . ?
C14 N2 C2 N1 -8.7(3) . . . . ?
C14 N2 C2 C1 170.6(2) . . . . ?
C14 N2 C15 C16 -71.6(3) . . . . ?
C14 N2 C15 C20 100.8(3) . . . . ?
C46 C41 C42 C51 167.3(2) . . . . ?
C46 C41 C42 C43 -6.7(4) . . . . ?
C46 C45 C44 C43 -2.6(4) . . . . ?
C76 C75 C80 F17 96.1(3) . . . . ?
C76 C75 C80 F16 -22.8(3) . . . . ?
C76 C75 C80 F18 -144.8(2) . . . . ?
C76 C77 C79 F13 12.8(3) . . . . ?
C76 C77 C79 F15 133.3(2) . . . . ?
C76 C77 C79 F14 -108.8(3) . . . . ?
C60 C58 C57 C56 -179.6(2) . . . . ?
C95 C93 C94 C89 179.3(2) . . . . ?
C95 C93 C92 C91 -178.2(2) . . . . ?
C6 P1 C1 P2 -45.36(16) . . . . ?
C6 P1 C1 C2 143.96(17) . . . . ?
C6 C5 C10 O2 33.0(3) . . . . ?
C6 C5 C10 O1 -151.9(3) . . . . ?
C68 C67 C72 F11 112.2(3) . . . . ?
C68 C67 C72 F10 -132.1(3) . . . . ?
C68 C67 C72 F12 -12.6(4) . . . . ?
C68 C69 C71 F9 -34.0(4) . . . . ?
C68 C69 C71 F8 -150.0(3) . . . . ?
C68 C69 C71 F7 89.5(4) . . . . ?
C80 C75 C76 C77 -176.9(2) . . . . ?
C39 N3 C4 N4 6.5(3) . . . . ?
C39 N3 C4 C3 -173.4(2) . . . . ?
C39 N3 C53 C54 -80.5(3) . . . . ?
C39 N3 C53 C58 89.6(3) . . . . ?
C13 N1 C2 N2 -7.1(3) . . . . ?
C13 N1 C2 C1 173.6(2) . . . . ?
C13 N1 C27 C32 -78.5(3) . . . . ?
C13 N1 C27 C28 91.6(3) . . . . ?
C22 C20 C19 C18 -176.1(2) . . . . ?
C63 C54 C55 C56 173.2(2) . . . . ?
C34 C32 C31 C30 173.7(2) . . . . ?
C28 C27 C32 C34 -172.8(2) . . . . ?
C28 C27 C32 C31 3.3(4) . . . . ?
C28 C29 C30 C31 0.1(4) . . . . ?
C55 C54 C63 C64 -66.5(3) . . . . ?
C55 C54 C63 C62 57.0(3) . . . . ?
C31 C32 C34 C33 -61.1(3) . . . . ?
C31 C32 C34 C35 63.0(3) . . . . ?
C19 C20 C22 C23 -47.0(3) . . . . ?
C19 C20 C22 C21 77.1(3) . . . . ?
C19 C18 C17 C16 0.3(4) . . . . ?
C42 C41 C46 C48 -169.5(2) . . . . ?
C42 C41 C46 C45 5.4(3) . . . . ?
C42 C43 C44 C45 1.2(4) . . . . ?
C7 O4 C8 C9 -84.5(3) . . . . ?
C87 C85 C84 C83 -179.2(2) . . . . ?
C29 C28 C37 C36 69.9(3) . . . . ?
C29 C28 C37 C38 -51.7(4) . . . . ?
C25 C16 C17 C18 -177.8(3) . . . . ?
C40 N4 C4 N3 1.9(3) . . . . ?
C40 N4 C4 C3 -178.1(2) . . . . ?
C40 N4 C41 C46 -76.0(3) . . . . ?
C40 N4 C41 C42 97.6(3) . . . . ?
C79 C77 C76 C75 176.9(2) . . . . ?
C72 C67 C68 C69 -178.3(2) . . . . ?
C71 C69 C68 C67 -178.2(2) . . . . ?
C57 C58 C60 C59 -73.0(3) . . . . ?
C57 C58 C60 C61 50.3(3) . . . . ?
C48 C46 C45 C44 174.6(2) . . . . ?
C51 C42 C43 C44 -170.9(3) . . . . ?
C17 C16 C25 C26 52.9(3) . . . . ?
C17 C16 C25 C24 -70.2(3) . . . . ?
C45 C46 C48 C49 -69.7(3) . . . . ?
C45 C46 C48 C47 52.7(3) . . . . ?
C11 O2 C10 O1 10.5(4) . . . . ?
C11 O2 C10 C5 -174.3(2) . . . . ?
C43 C42 C51 C52 76.6(3) . . . . ?
C43 C42 C51 C50 -45.8(3) . . . . ?
C37 C28 C29 C30 -173.6(3) . . . . ?
B1 C65 C66 C67 -173.0(2) . . . . ?
B1 C65 C70 C69 173.9(2) . . . . ?
B1 C73 C74 C75 175.9(2) . . . . ?
B1 C73 C78 C77 -176.2(2) . . . . ?
B1 C89 C94 C93 -174.5(2) . . . . ?
B1 C89 C90 C91 174.9(2) . . . . ?
B1 C81 C86 C85 172.3(2) . . . . ?
B1 C81 C82 C83 -173.5(2) . . . . ?
C8 O4 C7 O3 -0.3(4) . . . . ?
C8 O4 C7 C6 -178.6(2) . . . . ?
C99 C99 C98 C97 -68.0(16) 2_776 . . . ?
